data_7062780
loop_
_publ_author_name
'Liu, Cai-Ming'
'Hao, Xiang'

_publ_section_title
;
 Anion-dependent dysprosium(iii) cluster single-molecule magnets
;
_journal_issue 40
_journal_name_full 'New Journal of Chemistry'
_journal_page_first 18849
_journal_page_last 18855
_journal_paper_doi 10.1039/D3NJ03610C
_journal_volume 47
_journal_year 2023
_chemical_formula_moiety 'C75 H51 Cl2 Dy6 F6 N24 O22, 5(C H4 O)'
_chemical_formula_sum 'C80 H71 Cl2 Dy6 F6 N24 O27'
_chemical_formula_weight 2960.50
_space_group_crystal_system monoclinic
_space_group_IT_number 14
_space_group_name_Hall '-P 2yn'
_space_group_name_H-M_alt 'P 1 21/n 1'
_atom_sites_solution_hydrogens mixed
_atom_sites_solution_primary iterative
_audit_creation_date 2023-07-20
_audit_creation_method
;
Olex2 1.3
(compiled 2020.11.12 svn.r5f609507 for OlexSys, GUI svn.r6408)
;
_audit_update_record
;
2023-07-20 deposited with the CCDC.	2023-10-04 downloaded from the CCDC.
;
_cell_angle_alpha 90
_cell_angle_beta 101.5751(17)
_cell_angle_gamma 90
_cell_formula_units_Z 4
_cell_length_a 14.2124(2)
_cell_length_b 26.5826(4)
_cell_length_c 26.3977(5)
_cell_measurement_reflns_used 40449
_cell_measurement_temperature 170.00(10)
_cell_measurement_theta_max 27.6720
_cell_measurement_theta_min 1.6400
_cell_volume 9770.3(3)
_computing_cell_refinement 'CrysAlisPro 1.171.41.119a (Rigaku OD, 2021)'
_computing_data_collection 'CrysAlisPro 1.171.41.119a (Rigaku OD, 2021)'
_computing_data_reduction 'CrysAlisPro 1.171.41.119a (Rigaku OD, 2021)'
_computing_molecular_graphics 'Olex2 1.3 (Dolomanov et al., 2009)'
_computing_publication_material 'Olex2 1.3 (Dolomanov et al., 2009)'
_computing_structure_refinement 'SHELXL 2018/3 (Sheldrick, 2015)'
_computing_structure_solution 'olex2.solve 1.3 (Bourhis et al., 2015)'
_diffrn_ambient_environment N~2~
_diffrn_ambient_temperature 170.00(10)
_diffrn_detector 'Hybrid Pixel Array Detector'
_diffrn_detector_area_resol_mean 10.0000
_diffrn_measured_fraction_theta_full 0.998
_diffrn_measured_fraction_theta_max 0.989
_diffrn_measurement_details
;
List of Runs (angles in degrees, time in seconds):

  # Type    Start    End  Width  t~exp~   \w     \q     \k     \f   Frames
#--------------------------------------------------------------------------
  1  \w    -36.00 -10.00   0.50    7.00    --    5.00  45.00 166.54   52
  2  \w      0.00  56.00   0.50    7.00    --  -10.70  45.00  60.00  112
  3  \w   -100.00  77.00   0.50    7.00    --  -10.70  45.00 173.73  354
  4  \w     -7.00  78.00   0.50    7.00    --  -10.70  45.00 -19.55  170
  5  \w   -100.00 -22.00   0.50    7.00    --  -10.70  45.00  60.00  156
  6  \w    -69.00  61.00   0.50    7.00    --  -10.70  45.00 120.00  260
;
_diffrn_measurement_device 'four-circle diffractometer'
_diffrn_measurement_device_type 'XtaLAB AFC10 (RCD3): fixed-chi single'
_diffrn_measurement_method '\w scans'
_diffrn_orient_matrix_type 'CrysAlisPro convention (1999,Acta A55,543-557)'
_diffrn_orient_matrix_UB_11 -0.0256091000
_diffrn_orient_matrix_UB_12 0.0218487000
_diffrn_orient_matrix_UB_13 -0.0101740000
_diffrn_orient_matrix_UB_21 0.0298719000
_diffrn_orient_matrix_UB_22 0.0148386000
_diffrn_orient_matrix_UB_23 0.0190048000
_diffrn_orient_matrix_UB_31 0.0322924000
_diffrn_orient_matrix_UB_32 0.0036117000
_diffrn_orient_matrix_UB_33 -0.0169305000
_diffrn_radiation_monochromator mirror
_diffrn_radiation_probe x-ray
_diffrn_radiation_type 'Mo K\a'
_diffrn_radiation_wavelength 0.71073
_diffrn_reflns_av_R_equivalents 0.1183
_diffrn_reflns_av_unetI/netI 0.0579
_diffrn_reflns_Laue_measured_fraction_full 0.998
_diffrn_reflns_Laue_measured_fraction_max 0.989
_diffrn_reflns_limit_h_max 18
_diffrn_reflns_limit_h_min -18
_diffrn_reflns_limit_k_max 34
_diffrn_reflns_limit_k_min -34
_diffrn_reflns_limit_l_max 28
_diffrn_reflns_limit_l_min -34
_diffrn_reflns_number 147127
_diffrn_reflns_point_group_measured_fraction_full 0.998
_diffrn_reflns_point_group_measured_fraction_max 0.989
_diffrn_reflns_theta_full 25.242
_diffrn_reflns_theta_max 27.575
_diffrn_reflns_theta_min 1.532
_diffrn_source 'Rotating-anode X-ray tube'
_diffrn_source_type 'Rigaku (Mo) X-ray Source'
_exptl_absorpt_coefficient_mu 4.683
_exptl_absorpt_correction_T_max 1.00000
_exptl_absorpt_correction_T_min 0.57504
_exptl_absorpt_correction_type multi-scan
_exptl_absorpt_process_details
;
CrysAlisPro 1.171.41.119a (Rigaku Oxford Diffraction, 2021)
Empirical absorption correction using spherical harmonics,
implemented in SCALE3 ABSPACK scaling algorithm.
;
_exptl_crystal_colour orange
_exptl_crystal_colour_primary orange
_exptl_crystal_density_diffrn 2.013
_exptl_crystal_description block
_exptl_crystal_F_000 5676
_exptl_crystal_preparation 'Magnetic properties'
_exptl_crystal_size_max 0.08
_exptl_crystal_size_mid 0.05
_exptl_crystal_size_min 0.04
_refine_diff_density_max 2.393
_refine_diff_density_min -2.045
_refine_diff_density_rms 0.253
_refine_ls_extinction_method none
_refine_ls_goodness_of_fit_ref 1.098
_refine_ls_hydrogen_treatment constr
_refine_ls_matrix_type full
_refine_ls_number_parameters 1424
_refine_ls_number_reflns 22402
_refine_ls_number_restraints 417
_refine_ls_restrained_S_all 1.096
_refine_ls_R_factor_all 0.0904
_refine_ls_R_factor_gt 0.0794
_refine_ls_shift/su_max 0.001
_refine_ls_shift/su_mean 0.000
_refine_ls_structure_factor_coef Fsqd
_refine_ls_weighting_details 'w=1/[\s^2^(Fo^2^)+(0.0644P)^2^+256.1199P] where P=(Fo^2^+2Fc^2^)/3'
_refine_ls_weighting_scheme calc
_refine_ls_wR_factor_gt 0.2064
_refine_ls_wR_factor_ref 0.2122
_reflns_Friedel_coverage 0.000
_reflns_number_gt 18558
_reflns_number_total 22402
_reflns_threshold_expression 'I > 2\s(I)'
_cod_data_source_file d3nj03610c2.cif
_cod_data_source_block n
_cod_depositor_comments 'Adding full bibliography for 7062779--7062780.cif.'
_cod_database_code 7062780
_shelx_shelxl_version_number 2018/3
_chemical_oxdiff_formula CHNOClDy
_shelx_space_group_comment
;
The symmetry employed for this shelxl refinement is uniquely defined
by the following loop, which should always be used as a source of
symmetry information in preference to the above space-group names.
They are only intended as comments.
;
_olex2_refinement_description
;
1. Fixed Uiso
 At 1.2 times of:
  All C(H) groups
 At 1.5 times of:
  All C(H,H,H) groups, All O(H) groups, All O(H,H) groups
2. Restrained distances
 O24-C77 = O22-C76 = O23-C73 = O21-C75 = O20-C74
 1.43 with sigma of 0.02
 O20-C74
 1.43 with sigma of 0.02
 F6-C64 \\sim F6A-C64A
 with sigma of 0.02
 O7-C61 \\sim O7-C61A
 with sigma of 0.02
 C61-C62 \\sim C61A-C62A
 with sigma of 0.02
 C61-C66 \\sim C61A-C66A
 with sigma of 0.02
 C62-C63 \\sim C62A-C63A
 with sigma of 0.02
 C63-C64 \\sim C63A-C64A
 with sigma of 0.02
 C64-C65 \\sim C64A-C65A
 with sigma of 0.02
 C65-C66 \\sim C65A-C66A
 with sigma of 0.02
 C66-C67 \\sim C66A-C67
 with sigma of 0.02
 F6-C63 \\sim F6A-C63A
 with sigma of 0.04
 F6-C65 \\sim F6A-C65A
 with sigma of 0.04
 O7-C62 \\sim O7-C62A
 with sigma of 0.04
 O7-C66 \\sim O7-C66A
 with sigma of 0.04
 C61-C63 \\sim C61A-C63A
 with sigma of 0.04
 C61-C65 \\sim C61A-C65A
 with sigma of 0.04
 C61-C67 \\sim C61A-C67
 with sigma of 0.04
 C62-C64 \\sim C62A-C64A
 with sigma of 0.04
 C62-C66 \\sim C62A-C66A
 with sigma of 0.04
 C63-C65 \\sim C63A-C65A
 with sigma of 0.04
 C64-C66 \\sim C64A-C66A
 with sigma of 0.04
 C65-C67 \\sim C65A-C67
 with sigma of 0.04
 O7-C61A \\sim O7-C61
 with sigma of 0.02
 C67-C66 \\sim C67-C66A
 with sigma of 0.02
3. Restrained planarity
 F6, C61, C62, C63, C64, C65, C66
 with sigma of 0.02
 F6A, C61A, C62A, C63A, C64A, C65A, C66A
 with sigma of 0.02
4. Rigid bond restraints
 O20, C74
 with sigma for 1-2 distances of 0.01 and sigma for 1-3 distances of 0.01
 O23, C73
 with sigma for 1-2 distances of 0.01 and sigma for 1-3 distances of 0.01
 O22, C76
 with sigma for 1-2 distances of 0.01 and sigma for 1-3 distances of 0.01
 O24, C77
 with sigma for 1-2 distances of 0.01 and sigma for 1-3 distances of 0.01
5. Uiso/Uaniso restraints and constraints
F6 \\sim F6A \\sim C61 \\sim C61A \\sim C62 \\sim C62A \\sim C63 \\sim C63A
\\sim C64 \\sim C64A \\sim C65 \\sim C65A \\sim C66 \\sim C66A: within 1.7A
with sigma of 0.04 and sigma for terminal atoms of 0.08 within 1.7A
Dy4 \\sim Dy4A \\sim Dy4B: within 1.7A with sigma of 0.01 and sigma for
terminal atoms of 0.02 within 1.7A
Dy5 \\sim Dy5A \\sim Dy5B: within 1.7A with sigma of 0.01 and sigma for
terminal atoms of 0.02 within 1.7A
Dy1 \\sim Dy1A: within 1.7A with sigma of 0.01 and sigma for terminal atoms of
0.02 within 1.7A
Dy2 \\sim Dy2A \\sim Dy2B: within 1.7A with sigma of 0.01 and sigma for
terminal atoms of 0.02 within 1.7A
Dy3 \\sim Dy3A: within 1.7A with sigma of 0.01 and sigma for terminal atoms of
0.02 within 1.7A
Dy6 \\sim Dy6A: within 1.7A with sigma of 0.01 and sigma for terminal atoms of
0.02 within 1.7A
Uanis(F6A) \\sim Ueq, Uanis(F6) \\sim Ueq, Uanis(C63) \\sim Ueq: with sigma of
0.02 and sigma for terminal atoms of 0.02
Uanis(C78) \\sim Ueq: with sigma of 0.02 and sigma for terminal atoms of 0.02
Uanis(O24) \\sim Ueq, Uanis(C77) \\sim Ueq: with sigma of 0.02 and sigma for
terminal atoms of 0.02
Uanis(Dy1A) \\sim Ueq, Uanis(Dy2A) \\sim Ueq, Uanis(Dy3A) \\sim Ueq,
Uanis(Dy4A) \\sim Ueq, Uanis(Dy5A) \\sim Ueq, Uanis(Dy6A) \\sim Ueq,
Uanis(Dy2B) \\sim Ueq, Uanis(Dy4B) \\sim Ueq, Uanis(Dy5B) \\sim Ueq: with sigma
of 0.01 and sigma for terminal atoms of 0.02
Uanis(C74) \\sim Ueq: with sigma of 0.01 and sigma for terminal atoms of 0.02
Uanis(C73) \\sim Ueq: with sigma of 0.01 and sigma for terminal atoms of 0.02
6. Others
 Sof(F6A)=Sof(C61A)=Sof(C62A)=Sof(H62A)=Sof(C63A)=Sof(H63A)=Sof(C64A)=
 Sof(C65A)=Sof(H65A)=Sof(C66A)=1-FVAR(1)
 Sof(F6)=Sof(C61)=Sof(C62)=Sof(H62)=Sof(C63)=Sof(H63)=Sof(C64)=Sof(C65)=
 Sof(H65)=Sof(C66)=FVAR(1)
 Fixed Sof: Dy1(0.94) Dy1A(0.06) Dy2(0.91) Dy2A(0.05) Dy2B(0.04) Dy3(0.97)
 Dy3A(0.03) Dy4(0.91) Dy4A(0.05) Dy4B(0.04) Dy5(0.91) Dy5A(0.05) Dy5B(0.04)
 Dy6(0.97) Dy6A(0.03)
 Fixed X: Dy1A(0.628601) Dy2A(0.956499) Dy2B(0.9587) Dy3A(0.734799)
 Dy4A(0.5485) Dy4B(0.555301) Dy5A(0.8804) Dy5B(0.8705) Dy6A(0.655201)
 Fixed Y: Dy1A(0.2708) Dy2A(0.3176) Dy2B(0.2976) Dy3A(0.4248) Dy4A(0.3096)
 Dy4B(0.2887) Dy5A(0.3604) Dy5B(0.343301) Dy6A(0.4668)
 Fixed Z: Dy1A(0.5858) Dy2A(0.6534) Dy2B(0.6814) Dy3A(0.5525) Dy4A(0.7138)
 Dy4B(0.736499) Dy5A(0.777699) Dy5B(0.8097) Dy6A(0.6776)
7.a Riding coordinates:
 O1W(H1WA,H1WB), O2W(H2WA,H2WB), O3W(H3WA,H3WB), O19(H19), O23(H23A), C73(H73A,
 H73B,H73C), O22(H22A), C76(H76A,H76B,H76C), O20(H20), C74(H74A,H74B,H74C),
 O24(H24A), C77(H77A,H77B,H77C), O21(H21), C75(H75A,H75B,H75C)
7.b Me refined with riding coordinates:
 C78(H78A,H78B,H78C)
7.c Aromatic/amide H refined with riding coordinates:
 C2(H2), C3(H3), C5(H5), C7(H7), C10(H10), C11(H11), C12(H12), C14(H14),
 C15(H15), C17(H17), C19(H19A), C22(H22), C23(H23), C24(H24), C26(H26),
 C27(H27), C29(H29), C31(H31), C34(H34), C35(H35), C36(H36), C38(H38), C39(H39),
  C41(H41), C43(H43), C46(H46), C47(H47), C48(H48), C50(H50), C51(H51),
 C53(H53), C55(H55), C58(H58), C59(H59), C60(H60), C62(H62), C62A(H62A),
 C63(H63), C63A(H63A), C65(H65), C65A(H65A), C70(H70), C71(H71), C72(H72)
;
_olex2_submission_special_instructions 'No special instructions were received'
_oxdiff_exptl_absorpt_empirical_details
;
Empirical correction (ABSPACK) includes:
- Absorption correction using spherical harmonics
- Frame scaling
;
_oxdiff_exptl_absorpt_empirical_full_max 1.481
_oxdiff_exptl_absorpt_empirical_full_min 0.603

loop_
_space_group_symop_operation_xyz
'x, y, z'
'-x+1/2, y+1/2, -z+1/2'
'-x, -y, -z'
'x-1/2, -y-1/2, z-1/2'

loop_
_atom_site_label
_atom_site_type_symbol
_atom_site_fract_x
_atom_site_fract_y
_atom_site_fract_z
_atom_site_U_iso_or_equiv
_atom_site_adp_type
_atom_site_occupancy
_atom_site_site_symmetry_order
_atom_site_calc_flag
_atom_site_refinement_flags_posn
_atom_site_refinement_flags_adp
_atom_site_refinement_flags_occupancy
_atom_site_disorder_assembly
_atom_site_disorder_group
Dy1 Dy 0.62604(4) 0.27560(2) 0.61938(2) 0.03408(14) Uani 0.94 1 d . U P A 1
Dy1A Dy 0.628601 0.270800 0.585800 0.074(3) Uani 0.06 1 d . U P A 2
Dy2 Dy 0.95495(4) 0.32890(2) 0.68691(2) 0.03102(14) Uani 0.91 1 d . U P A 1
Dy2A Dy 0.956499 0.317600 0.653400 0.065(3) Uani 0.05 1 d . U P A 2
Dy2B Dy 0.958700 0.297600 0.681400 0.063(3) Uani 0.04 1 d . U P A 3
Dy3 Dy 0.72667(4) 0.44418(2) 0.58201(2) 0.03238(14) Uani 0.97 1 d . U P A 1
Dy3A Dy 0.734799 0.424800 0.552500 0.057(4) Uani 0.03 1 d . U P A 2
Dy4 Dy 0.55163(4) 0.31938(2) 0.74683(3) 0.03369(15) Uani 0.91 1 d . U P A 1
Dy4A Dy 0.548500 0.309600 0.713800 0.064(3) Uani 0.05 1 d . U P A 2
Dy4B Dy 0.555301 0.288700 0.736499 0.064(4) Uani 0.04 1 d . U P A 3
Dy5 Dy 0.87345(4) 0.37871(2) 0.80931(2) 0.03349(14) Uani 0.91 1 d . U P A 1
Dy5A Dy 0.880400 0.360400 0.777699 0.066(3) Uani 0.05 1 d . U P A 2
Dy5B Dy 0.870500 0.343301 0.809700 0.064(3) Uani 0.04 1 d . U P A 3
Dy6 Dy 0.62732(4) 0.48737(2) 0.70033(2) 0.03450(14) Uani 0.97 1 d . U P A 1
Dy6A Dy 0.655201 0.466800 0.677600 0.055(4) Uani 0.03 1 d . U P A 2
Cl1 Cl 1.1275(2) 0.31737(14) 0.75301(15) 0.0521(8) Uani 1 1 d . . . . .
Cl2 Cl 0.6024(2) 0.57529(12) 0.64651(13) 0.0434(7) Uani 1 1 d . . . . .
F1 F 0.6440(7) 0.3058(5) 0.3424(5) 0.086(4) Uani 1 1 d . . . . .
F2 F 0.9624(7) 0.1309(5) 0.5062(4) 0.080(3) Uani 1 1 d . . . . .
F3 F 1.1191(7) 0.3931(4) 0.4526(4) 0.065(2) Uani 1 1 d . . . . .
F4 F 0.2259(8) 0.4666(5) 0.8699(4) 0.090(4) Uani 1 1 d . . . . .
F5 F 0.7536(8) 0.5495(5) 0.9680(4) 0.083(3) Uani 1 1 d . . . . .
F6 F 0.6631(17) 0.3179(7) 1.0297(8) 0.092(6) Uani 0.69(3) 1 d D U P . .
F6A F 0.724(4) 0.3278(15) 1.0523(14) 0.094(10) Uani 0.31(3) 1 d D U P A 2
O1 O 0.6683(7) 0.2444(4) 0.5533(3) 0.044(2) Uani 1 1 d . . . . .
O1W O 0.5066(7) 0.2124(4) 0.6149(4) 0.057(3) Uani 1 1 d . . . . .
H1WA H 0.514323 0.180772 0.613971 0.085 Uiso 1 1 d R U . A .
H1WB H 0.446063 0.216292 0.610241 0.085 Uiso 1 1 d R U . . .
O2 O 0.6413(6) 0.2626(3) 0.7082(4) 0.041(2) Uani 1 1 d . . . . .
O2W O 0.6701(5) 0.5274(3) 0.5526(3) 0.0380(19) Uani 1 1 d . . . . .
H2WA H 0.622794 0.527545 0.527090 0.057 Uiso 1 1 d R U . A .
H2WB H 0.645534 0.544015 0.574170 0.057 Uiso 1 1 d R U . . .
O3 O 0.4981(7) 0.3472(4) 0.8118(4) 0.051(2) Uani 1 1 d . . . . .
O3W O 0.4373(7) 0.2537(4) 0.7389(5) 0.064(3) Uani 1 1 d . . . . .
H3WA H 0.433499 0.238452 0.709207 0.096 Uiso 1 1 d R U . A .
H3WB H 0.379919 0.266352 0.737287 0.096 Uiso 1 1 d R U . . .
O4 O 0.5151(6) 0.3199(3) 0.6582(4) 0.044(2) Uani 1 1 d . . . . .
O5 O 1.0080(7) 0.3065(4) 0.6204(4) 0.049(2) Uani 1 1 d . . . . .
O6 O 0.9476(6) 0.3978(3) 0.7410(4) 0.044(2) Uani 1 1 d . . . . .
O7 O 0.8503(8) 0.3979(4) 0.8855(4) 0.059(3) Uani 1 1 d D . . . .
O8 O 0.8962(6) 0.3084(3) 0.7602(4) 0.044(2) Uani 1 1 d . . . . .
O9 O 0.7684(6) 0.4270(4) 0.5110(4) 0.044(2) Uani 1 1 d . . . . .
O10 O 0.5878(6) 0.4528(3) 0.6162(4) 0.0387(19) Uani 1 1 d . . . . .
O11 O 0.5810(6) 0.5158(4) 0.7672(4) 0.044(2) Uani 1 1 d . . . . .
O12 O 0.7577(6) 0.4870(3) 0.6602(4) 0.042(2) Uani 1 1 d . . . . .
O13 O 0.6862(6) 0.3578(3) 0.6004(3) 0.0392(19) Uani 1 1 d . . . . .
O14 O 0.7897(6) 0.3063(3) 0.6483(4) 0.041(2) Uani 1 1 d . . . . .
O15 O 0.8366(6) 0.3830(3) 0.6302(4) 0.0402(19) Uani 1 1 d . . . . .
O16 O 0.7073(6) 0.3553(3) 0.7777(4) 0.046(2) Uani 1 1 d . . . . .
O17 O 0.7487(6) 0.4318(3) 0.7581(4) 0.046(2) Uani 1 1 d . . . . .
O18 O 0.6029(6) 0.4026(4) 0.7263(4) 0.045(2) Uani 1 1 d . . . . .
O19 O 1.0396(7) 0.3578(4) 0.8431(4) 0.050(2) Uani 1 1 d . . . . .
H19 H 1.074716 0.349305 0.821881 0.075 Uiso 1 1 d R U . A .
N1 N 0.7188(8) 0.2012(4) 0.6524(4) 0.042(2) Uani 1 1 d . . . . .
N2 N 0.7187(8) 0.1865(4) 0.7038(5) 0.044(2) Uani 1 1 d . . . . .
N3 N 0.6307(8) 0.2485(5) 0.8045(5) 0.045(3) Uani 1 1 d . . . . .
N4 N 0.6544(10) 0.2006(5) 0.8816(6) 0.060(3) Uani 1 1 d . . . . .
N5 N 0.4029(8) 0.3645(4) 0.7084(4) 0.044(2) Uani 1 1 d . . . . .
N6 N 0.3744(8) 0.3649(4) 0.6544(5) 0.045(3) Uani 1 1 d . . . . .
N7 N 0.4831(8) 0.3115(4) 0.5569(5) 0.045(3) Uani 1 1 d . . . . .
N8 N 0.3894(9) 0.3159(5) 0.4724(5) 0.054(3) Uani 1 1 d . . . . .
N9 N 1.0441(7) 0.4029(4) 0.6677(4) 0.037(2) Uani 1 1 d . . . . .
N10 N 1.0588(8) 0.4415(5) 0.7040(5) 0.052(3) Uani 1 1 d . . . . .
N11 N 0.9643(8) 0.4615(4) 0.8184(4) 0.043(2) Uani 1 1 d . . . . .
N12 N 1.0199(9) 0.5356(5) 0.8631(6) 0.060(3) Uani 1 1 d . . . . .
N13 N 0.8636(7) 0.2982(4) 0.8523(4) 0.042(2) Uani 1 1 d . . . . .
N14 N 0.8898(8) 0.2550(4) 0.8280(4) 0.044(2) Uani 1 1 d . . . . .
N15 N 0.9632(7) 0.2359(4) 0.7101(4) 0.039(2) Uani 1 1 d . . . . .
N16 N 1.0090(9) 0.1520(5) 0.6979(5) 0.055(3) Uani 1 1 d . . . . .
N17 N 0.5748(7) 0.4307(4) 0.5201(4) 0.038(2) Uani 1 1 d . . . . .
N18 N 0.4892(6) 0.4469(4) 0.5349(4) 0.037(2) Uani 1 1 d . . . . .
N19 N 0.4492(7) 0.4866(4) 0.6591(4) 0.039(2) Uani 1 1 d . . . . .
N20 N 0.2910(8) 0.5159(5) 0.6569(5) 0.050(3) Uani 1 1 d . . . . .
N21 N 0.7633(7) 0.5367(4) 0.7446(4) 0.041(2) Uani 1 1 d . . . . .
N22 N 0.8379(7) 0.5466(4) 0.7185(5) 0.044(3) Uani 1 1 d . . . . .
N23 N 0.8805(7) 0.4963(4) 0.5995(4) 0.041(2) Uani 1 1 d . . . . .
N24 N 1.0240(7) 0.5255(5) 0.5769(5) 0.046(3) Uani 1 1 d . . . . .
C1 C 0.7412(10) 0.2168(5) 0.5429(5) 0.046(3) Uani 1 1 d . . . . .
C2 C 0.7660(12) 0.2202(7) 0.4937(7) 0.060(4) Uani 1 1 d . . . . .
H2 H 0.730287 0.241802 0.468308 0.073 Uiso 1 1 calc R U . . .
C3 C 0.8417(14) 0.1924(8) 0.4820(7) 0.071(5) Uani 1 1 d . . . . .
H3 H 0.859561 0.195969 0.449352 0.085 Uiso 1 1 calc R U . . .
C4 C 0.8911(10) 0.1591(6) 0.5189(7) 0.057(4) Uani 1 1 d . . . . .
C5 C 0.8665(11) 0.1532(6) 0.5665(6) 0.055(4) Uani 1 1 d . . . . .
H5 H 0.898967 0.129349 0.590588 0.066 Uiso 1 1 calc R U . . .
C6 C 0.7938(9) 0.1826(5) 0.5785(6) 0.046(3) Uani 1 1 d . . . . .
C7 C 0.7755(10) 0.1755(5) 0.6316(6) 0.047(3) Uani 1 1 d . . . . .
H7 H 0.809585 0.149167 0.651664 0.056 Uiso 1 1 calc R U . . .
C8 C 0.6796(9) 0.2202(5) 0.7274(6) 0.042(3) Uani 1 1 d . . . . .
C9 C 0.6717(9) 0.2115(5) 0.7808(5) 0.043(3) Uani 1 1 d . . . . .
C10 C 0.7079(10) 0.1679(5) 0.8093(5) 0.046(3) Uani 1 1 d . . . . .
H10 H 0.739567 0.141927 0.794473 0.055 Uiso 1 1 calc R U . . .
C11 C 0.6951(11) 0.1651(6) 0.8582(6) 0.056(4) Uani 1 1 d . . . . .
H11 H 0.716825 0.135648 0.877383 0.067 Uiso 1 1 calc R U . . .
C12 C 0.6253(10) 0.2410(6) 0.8547(6) 0.051(3) Uani 1 1 d . . . . .
H12 H 0.598245 0.267175 0.871602 0.061 Uiso 1 1 calc R U . . .
C13 C 0.4337(9) 0.3781(5) 0.8241(6) 0.046(3) Uani 1 1 d . . . . .
C14 C 0.4424(12) 0.3927(6) 0.8767(6) 0.056(4) Uani 1 1 d . . . . .
H14 H 0.496436 0.382187 0.901779 0.067 Uiso 1 1 calc R U . . .
C15 C 0.3719(11) 0.4222(6) 0.8914(6) 0.058(4) Uani 1 1 d . . . . .
H15 H 0.375830 0.431158 0.926547 0.070 Uiso 1 1 calc R U . . .
C16 C 0.2943(13) 0.4385(7) 0.8527(7) 0.063(4) Uani 1 1 d . . . . .
C17 C 0.2881(11) 0.4278(6) 0.8021(6) 0.056(4) Uani 1 1 d . . . . .
H17 H 0.236009 0.440831 0.777327 0.068 Uiso 1 1 calc R U . . .
C18 C 0.3565(9) 0.3982(5) 0.7858(6) 0.046(3) Uani 1 1 d . . . . .
C19 C 0.3460(9) 0.3897(6) 0.7322(6) 0.050(3) Uani 1 1 d . . . . .
H19A H 0.290747 0.403964 0.710859 0.060 Uiso 1 1 calc R U . . .
C20 C 0.4344(9) 0.3411(5) 0.6324(5) 0.041(3) Uani 1 1 d . . . . .
C21 C 0.4155(9) 0.3343(5) 0.5760(6) 0.046(3) Uani 1 1 d . . . . .
C22 C 0.3309(10) 0.3486(6) 0.5442(6) 0.055(4) Uani 1 1 d . . . . .
H22 H 0.280930 0.364395 0.557466 0.066 Uiso 1 1 calc R U . . .
C23 C 0.3220(10) 0.3393(6) 0.4931(6) 0.051(3) Uani 1 1 d . . . . .
H23 H 0.264841 0.349977 0.470469 0.061 Uiso 1 1 calc R U . . .
C24 C 0.4673(10) 0.3035(5) 0.5061(6) 0.047(3) Uani 1 1 d . . . . .
H24 H 0.517050 0.287383 0.492962 0.056 Uiso 1 1 calc R U . A 2
C25 C 0.7354(9) 0.3967(6) 0.4710(5) 0.042(3) Uani 1 1 d . . . . .
C26 C 0.8008(10) 0.3743(6) 0.4447(6) 0.051(3) Uani 1 1 d . . . . .
H26 H 0.867495 0.379839 0.456966 0.062 Uiso 1 1 calc R U . . .
C27 C 0.7716(10) 0.3445(6) 0.4016(7) 0.057(4) Uani 1 1 d . . . . .
H27 H 0.816933 0.330432 0.383642 0.068 Uiso 1 1 calc R U . . .
C28 C 0.6743(11) 0.3357(7) 0.3853(7) 0.064(5) Uani 1 1 d . . . . .
C29 C 0.6077(10) 0.3570(6) 0.4098(6) 0.052(4) Uani 1 1 d . . . . .
H29 H 0.541218 0.350847 0.397278 0.063 Uiso 1 1 calc R U . . .
C30 C 0.6372(9) 0.3877(5) 0.4532(5) 0.041(3) Uani 1 1 d . . . . .
C31 C 0.5618(8) 0.4092(5) 0.4768(5) 0.036(3) Uani 1 1 d . . . . .
H31 H 0.497630 0.406743 0.457857 0.043 Uiso 1 1 calc R U . A 2
C32 C 0.5066(8) 0.4575(4) 0.5842(5) 0.035(2) Uani 1 1 d . . . . .
C33 C 0.4258(8) 0.4764(5) 0.6076(5) 0.037(3) Uani 1 1 d . . . . .
C34 C 0.3337(9) 0.4854(5) 0.5798(6) 0.041(3) Uani 1 1 d . . . . .
H34 H 0.316130 0.477627 0.544044 0.049 Uiso 1 1 calc R U . . .
C35 C 0.2680(10) 0.5062(6) 0.6065(7) 0.054(4) Uani 1 1 d . . . . .
H35 H 0.204950 0.513703 0.588128 0.065 Uiso 1 1 calc R U . . .
C36 C 0.3800(9) 0.5064(6) 0.6806(6) 0.046(3) Uani 1 1 d . . . . .
H36 H 0.396556 0.514419 0.716307 0.055 Uiso 1 1 calc R U . . .
C37 C 0.6241(9) 0.5240(5) 0.8146(6) 0.047(3) Uani 1 1 d . . . . .
C38 C 0.5797(12) 0.5135(6) 0.8564(6) 0.055(4) Uani 1 1 d . . . . .
H38 H 0.515635 0.501128 0.848419 0.066 Uiso 1 1 calc R U . . .
C39 C 0.6198(13) 0.5193(7) 0.9065(6) 0.064(4) Uani 1 1 d . . . . .
H39 H 0.587846 0.509489 0.933288 0.077 Uiso 1 1 calc R U . . .
C40 C 0.7106(13) 0.5404(7) 0.9168(6) 0.064(4) Uani 1 1 d . . . . .
C41 C 0.7618(11) 0.5537(6) 0.8809(5) 0.052(4) Uani 1 1 d . . . . .
H41 H 0.823357 0.568910 0.890496 0.062 Uiso 1 1 calc R U . . .
C42 C 0.7192(10) 0.5440(5) 0.8277(6) 0.049(3) Uani 1 1 d . . . . .
C43 C 0.7791(10) 0.5536(5) 0.7895(7) 0.053(4) Uani 1 1 d . . . . .
H43 H 0.834081 0.574370 0.799810 0.064 Uiso 1 1 calc R U . . .
C44 C 0.8262(9) 0.5185(5) 0.6761(5) 0.040(3) Uani 1 1 d . . . . .
C45 C 0.8973(8) 0.5243(5) 0.6419(5) 0.040(3) Uani 1 1 d . . . . .
C46 C 0.9782(9) 0.5549(5) 0.6534(6) 0.045(3) Uani 1 1 d . . . . .
H46 H 0.989857 0.576008 0.683085 0.054 Uiso 1 1 calc R U . . .
C47 C 1.0403(9) 0.5531(6) 0.6197(6) 0.050(3) Uani 1 1 d . . . . .
H47 H 1.097579 0.572492 0.627344 0.059 Uiso 1 1 calc R U . . .
C48 C 0.9442(9) 0.4989(5) 0.5682(5) 0.044(3) Uani 1 1 d . . . . .
H48 H 0.930555 0.479763 0.537198 0.052 Uiso 1 1 calc R U . . .
C49 C 1.0362(10) 0.3295(5) 0.5795(6) 0.049(3) Uani 1 1 d . . . . .
C50 C 1.0319(11) 0.3033(6) 0.5339(6) 0.056(4) Uani 1 1 d . . . . .
H50 H 1.008807 0.269679 0.531605 0.067 Uiso 1 1 calc R U . . .
C51 C 1.0596(11) 0.3240(6) 0.4921(6) 0.055(4) Uani 1 1 d . . . . .
H51 H 1.056523 0.304765 0.461550 0.065 Uiso 1 1 calc R U . . .
C52 C 1.0917(10) 0.3723(6) 0.4941(5) 0.050(3) Uani 1 1 d . . . . .
C53 C 1.0981(9) 0.3997(6) 0.5389(6) 0.050(3) Uani 1 1 d . . . . .
H53 H 1.120999 0.433277 0.539712 0.060 Uiso 1 1 calc R U . . .
C54 C 1.0723(8) 0.3801(5) 0.5832(6) 0.043(3) Uani 1 1 d . . . . .
C55 C 1.0814(8) 0.4112(5) 0.6281(5) 0.041(3) Uani 1 1 d . . . . .
H55 H 1.118757 0.440863 0.628713 0.049 Uiso 1 1 calc R U . . .
C56 C 1.0067(8) 0.4358(5) 0.7393(5) 0.042(3) Uani 1 1 d . . . . .
C57 C 1.0155(9) 0.4731(5) 0.7805(6) 0.044(3) Uani 1 1 d . . . . .
C58 C 1.0695(9) 0.5160(5) 0.7845(6) 0.047(3) Uani 1 1 d . . . . .
H58 H 1.106148 0.524206 0.759260 0.057 Uiso 1 1 calc R U . . .
C59 C 1.0692(11) 0.5467(6) 0.8259(7) 0.057(4) Uani 1 1 d . . . . .
H59 H 1.105119 0.577091 0.828634 0.068 Uiso 1 1 calc R U . . .
C60 C 0.9711(10) 0.4940(5) 0.8571(6) 0.048(3) Uani 1 1 d . . . . .
H60 H 0.936446 0.485975 0.883277 0.058 Uiso 1 1 calc R U . . .
C61 C 0.8037(18) 0.3770(8) 0.9194(8) 0.064(6) Uani 0.69(3) 1 d D U P A 1
C61A C 0.819(3) 0.3778(10) 0.9250(14) 0.061(10) Uani 0.31(3) 1 d D U P A 2
C62 C 0.7589(19) 0.4084(10) 0.9502(9) 0.076(7) Uani 0.69(3) 1 d D U P A 1
H62 H 0.760583 0.443860 0.945986 0.092 Uiso 0.69(3) 1 calc R U P A 1
C62A C 0.797(3) 0.4119(13) 0.9615(13) 0.071(10) Uani 0.31(3) 1 d D U P A 2
H62A H 0.804639 0.447007 0.956589 0.086 Uiso 0.31(3) 1 calc R U P A 2
C63 C 0.7127(18) 0.3882(10) 0.9865(9) 0.082(7) Uani 0.69(3) 1 d D U P A 1
H63 H 0.682615 0.409803 1.007158 0.098 Uiso 0.69(3) 1 calc R U P A 1
C63A C 0.765(3) 0.3949(14) 1.0043(14) 0.077(10) Uani 0.31(3) 1 d D U P A 2
H63A H 0.750053 0.417584 1.029332 0.093 Uiso 0.31(3) 1 calc R U P A 2
C64 C 0.7097(15) 0.3370(10) 0.9932(8) 0.082(7) Uani 0.69(3) 1 d D U P A 1
C64A C 0.756(3) 0.3435(14) 1.0093(12) 0.077(9) Uani 0.31(3) 1 d D U P A 2
C65 C 0.7528(18) 0.3035(9) 0.9638(9) 0.070(7) Uani 0.69(3) 1 d D U P A 1
H65 H 0.750734 0.268075 0.968318 0.084 Uiso 0.69(3) 1 calc R U P A 1
C65A C 0.777(4) 0.3077(13) 0.9741(16) 0.074(10) Uani 0.31(3) 1 d D U P A 2
H65A H 0.768905 0.272663 0.979187 0.089 Uiso 0.31(3) 1 calc R U P A 2
C66 C 0.800(2) 0.3257(7) 0.9269(9) 0.051(6) Uani 0.69(3) 1 d D U P A 1
C66A C 0.809(5) 0.3265(9) 0.9305(17) 0.055(10) Uani 0.31(3) 1 d D U P A 2
C67 C 0.8395(11) 0.2867(6) 0.8963(6) 0.054(4) Uani 1 1 d D . . . .
C68 C 0.9047(8) 0.2640(5) 0.7819(6) 0.043(3) Uani 1 1 d . . . . .
C69 C 0.9380(9) 0.2234(5) 0.7539(5) 0.045(3) Uani 1 1 d . . . . .
C70 C 0.9459(10) 0.1729(5) 0.7711(6) 0.048(3) Uani 1 1 d . . . . .
H70 H 0.927203 0.163052 0.802279 0.058 Uiso 1 1 calc R U . . .
C71 C 0.9812(11) 0.1392(6) 0.7413(6) 0.054(4) Uani 1 1 d . . . . .
H71 H 0.986288 0.105017 0.751845 0.065 Uiso 1 1 calc R U . . .
C72 C 0.9970(10) 0.1996(5) 0.6839(6) 0.045(3) Uani 1 1 d . . . . .
H72 H 1.014078 0.208809 0.652150 0.053 Uiso 1 1 calc R U . A 3
C78 C 1.0893(14) 0.3449(9) 0.8937(9) 0.092(6) Uani 1 1 d . U . . .
H78A H 1.157054 0.338634 0.893303 0.137 Uiso 1 1 calc R U . . .
H78B H 1.084192 0.372600 0.917501 0.137 Uiso 1 1 calc R U . . .
H78C H 1.060762 0.314447 0.905318 0.137 Uiso 1 1 calc R U . . .
C107 C 0.7702(8) 0.3487(5) 0.6254(5) 0.035(2) Uani 1 1 d . . . . .
C111 C 0.6872(9) 0.3966(5) 0.7543(5) 0.041(3) Uani 1 1 d . . . . .
O23 O 0.3070(10) 0.2558(6) 0.8030(6) 0.096(5) Uani 1 1 d D U . . .
H23A H 0.257136 0.268509 0.785091 0.143 Uiso 1 1 d R U . . .
C73 C 0.3282(17) 0.2752(8) 0.8521(7) 0.086(6) Uani 1 1 d D U . . .
H73A H 0.325988 0.311922 0.849342 0.130 Uiso 1 1 d R U . . .
H73B H 0.391598 0.264692 0.871152 0.130 Uiso 1 1 d R U . . .
H73C H 0.278758 0.263632 0.870472 0.130 Uiso 1 1 d R U . . .
O22 O 1.1372(12) 0.0837(6) 0.6665(7) 0.106(5) Uani 1 1 d D U . . .
H22A H 1.083558 0.085755 0.673279 0.159 Uiso 1 1 d R U . . .
C76 C 1.135(2) 0.0788(14) 0.6123(9) 0.147(13) Uani 1 1 d D U . . .
H76A H 1.080961 0.097621 0.594223 0.221 Uiso 1 1 d R U . . .
H76B H 1.126011 0.043811 0.603843 0.221 Uiso 1 1 d R U . . .
H76C H 1.192461 0.090631 0.602303 0.221 Uiso 1 1 d R U . . .
O20 O 0.3294(11) 0.2187(8) 0.6555(9) 0.139(8) Uani 1 1 d D U . . .
H20 H 0.316863 0.193162 0.670341 0.209 Uiso 1 1 d R U . . .
C74 C 0.2407(15) 0.2475(9) 0.6396(11) 0.109(8) Uani 1 1 d D U . . .
H74A H 0.193014 0.226780 0.616860 0.163 Uiso 1 1 d R U . . .
H74B H 0.255104 0.277370 0.620860 0.163 Uiso 1 1 d R U . . .
H74C H 0.215164 0.257830 0.669870 0.163 Uiso 1 1 d R U . . .
O24 O 1.2913(16) 0.1336(8) 0.7074(10) 0.144(7) Uani 1 1 d D U . . .
H24A H 1.243359 0.117217 0.692169 0.215 Uiso 1 1 d R U . . .
C77 C 1.293(3) 0.1279(16) 0.7623(11) 0.180(14) Uani 1 1 d D U . . .
H77A H 1.228716 0.133591 0.769586 0.270 Uiso 1 1 d R U . . .
H77B H 1.336766 0.153991 0.779336 0.270 Uiso 1 1 d R U . . .
H77C H 1.316276 0.094791 0.775396 0.270 Uiso 1 1 d R U . . .
O21 O 0.5289(10) 0.1215(5) 0.5807(5) 0.077(4) Uani 1 1 d D . . . .
H21 H 0.514832 0.097324 0.597607 0.115 Uiso 1 1 d R U . . .
C75 C 0.528(2) 0.1196(13) 0.5260(7) 0.131(11) Uani 1 1 d D . . . .
H75A H 0.546526 0.152192 0.513850 0.196 Uiso 1 1 d R U . . .
H75B H 0.462916 0.110982 0.507390 0.196 Uiso 1 1 d R U . . .
H75C H 0.572996 0.093692 0.519530 0.196 Uiso 1 1 d R U . . .

loop_
_atom_site_aniso_label
_atom_site_aniso_U_11
_atom_site_aniso_U_22
_atom_site_aniso_U_33
_atom_site_aniso_U_23
_atom_site_aniso_U_13
_atom_site_aniso_U_12
Dy1 0.0264(3) 0.0364(3) 0.0379(3) 0.0030(2) 0.0028(2) -0.0012(2)
Dy1A 0.062(6) 0.084(6) 0.075(6) -0.001(6) 0.011(5) 0.000(5)
Dy2 0.0239(3) 0.0334(3) 0.0348(3) 0.0026(2) 0.0036(2) -0.0009(2)
Dy2A 0.055(5) 0.068(6) 0.065(6) 0.009(5) -0.001(5) -0.002(5)
Dy2B 0.056(6) 0.064(6) 0.061(6) 0.001(5) -0.009(5) 0.002(5)
Dy3 0.0213(2) 0.0354(3) 0.0394(3) 0.0016(2) 0.0037(2) 0.0009(2)
Dy3A 0.047(7) 0.067(7) 0.058(7) -0.007(6) 0.012(6) 0.001(6)
Dy4 0.0234(3) 0.0398(3) 0.0371(3) 0.0043(3) 0.0043(2) 0.0018(2)
Dy4A 0.055(5) 0.064(5) 0.067(6) 0.007(5) -0.005(5) -0.002(5)
Dy4B 0.056(6) 0.063(6) 0.065(6) -0.001(5) -0.010(5) 0.002(5)
Dy5 0.0247(3) 0.0380(3) 0.0365(3) 0.0019(2) 0.0030(2) 0.0010(2)
Dy5A 0.054(5) 0.069(5) 0.068(6) 0.006(5) -0.001(5) -0.005(5)
Dy5B 0.054(5) 0.066(6) 0.063(6) -0.002(5) -0.006(5) -0.003(5)
Dy6 0.0252(3) 0.0377(3) 0.0398(3) 0.0001(2) 0.0047(2) 0.0013(2)
Dy6A 0.049(7) 0.058(7) 0.058(7) -0.012(6) 0.008(6) 0.011(6)
Cl1 0.0339(15) 0.061(2) 0.059(2) 0.0030(16) 0.0029(14) 0.0028(14)
Cl2 0.0411(16) 0.0381(15) 0.0486(18) 0.0003(13) 0.0030(13) 0.0037(12)
F1 0.044(5) 0.119(9) 0.089(8) -0.057(7) 0.004(5) 0.008(5)
F2 0.061(6) 0.110(9) 0.071(7) -0.017(6) 0.016(5) 0.022(6)
F3 0.063(6) 0.069(6) 0.067(6) 0.016(5) 0.025(5) 0.020(5)
F4 0.076(7) 0.129(10) 0.061(6) -0.019(6) 0.006(5) 0.052(7)
F5 0.091(8) 0.107(9) 0.042(5) -0.003(5) -0.006(5) 0.019(6)
F6 0.103(12) 0.098(10) 0.090(11) 0.023(9) 0.054(10) 0.018(9)
F6A 0.113(16) 0.103(15) 0.080(15) 0.017(13) 0.054(13) 0.014(14)
O1 0.047(5) 0.049(5) 0.031(5) 0.006(4) -0.004(4) 0.005(4)
O1W 0.036(5) 0.056(6) 0.076(8) 0.001(5) 0.004(5) -0.004(4)
O2 0.030(4) 0.041(5) 0.051(5) 0.013(4) 0.006(4) 0.002(4)
O2W 0.024(4) 0.050(5) 0.039(5) -0.002(4) 0.004(3) 0.006(3)
O3 0.049(5) 0.065(6) 0.041(5) 0.005(5) 0.010(4) 0.020(5)
O3W 0.039(5) 0.066(7) 0.088(9) 0.008(6) 0.016(5) -0.001(5)
O4 0.034(4) 0.046(5) 0.049(5) 0.001(4) 0.001(4) 0.005(4)
O5 0.052(6) 0.050(5) 0.047(6) 0.002(4) 0.016(4) 0.000(4)
O6 0.027(4) 0.041(5) 0.062(6) 0.000(4) 0.004(4) -0.003(3)
O7 0.059(6) 0.057(6) 0.061(7) -0.008(5) 0.009(5) 0.007(5)
O8 0.029(4) 0.043(5) 0.059(6) 0.009(4) 0.009(4) -0.001(4)
O9 0.024(4) 0.054(5) 0.053(6) -0.007(4) 0.009(4) -0.006(4)
O10 0.027(4) 0.040(5) 0.047(5) 0.003(4) 0.005(4) 0.000(3)
O11 0.034(4) 0.051(5) 0.045(5) -0.007(4) 0.006(4) -0.003(4)
O12 0.028(4) 0.041(5) 0.052(5) 0.001(4) -0.001(4) -0.004(3)
O13 0.023(4) 0.048(5) 0.044(5) 0.002(4) 0.001(3) -0.003(3)
O14 0.030(4) 0.041(5) 0.050(5) 0.006(4) 0.004(4) -0.005(3)
O15 0.026(4) 0.039(5) 0.054(5) -0.002(4) 0.004(4) 0.001(3)
O16 0.032(4) 0.046(5) 0.060(6) 0.015(4) 0.010(4) 0.003(4)
O17 0.029(4) 0.046(5) 0.059(6) -0.001(4) 0.004(4) -0.003(4)
O18 0.029(4) 0.050(5) 0.054(6) 0.008(4) 0.000(4) 0.006(4)
O19 0.041(5) 0.064(6) 0.043(5) -0.002(5) 0.002(4) 0.008(4)
N1 0.034(5) 0.045(6) 0.046(6) -0.001(5) 0.006(5) 0.001(5)
N2 0.042(6) 0.044(6) 0.044(6) 0.002(5) 0.008(5) -0.003(5)
N3 0.032(5) 0.054(7) 0.048(7) 0.010(5) 0.005(5) 0.000(5)
N4 0.069(9) 0.049(7) 0.064(9) 0.012(6) 0.019(7) 0.006(6)
N5 0.034(5) 0.050(6) 0.044(6) 0.005(5) 0.001(5) 0.004(5)
N6 0.031(5) 0.048(6) 0.054(7) 0.004(5) 0.004(5) -0.004(5)
N7 0.037(6) 0.047(6) 0.053(7) 0.007(5) 0.011(5) -0.001(5)
N8 0.047(7) 0.063(8) 0.047(7) -0.001(6) 0.002(5) -0.002(6)
N9 0.028(5) 0.038(5) 0.045(6) 0.003(4) 0.007(4) 0.000(4)
N10 0.033(6) 0.050(7) 0.073(9) 0.001(6) 0.009(6) -0.003(5)
N11 0.035(5) 0.046(6) 0.044(6) 0.006(5) 0.000(5) 0.000(5)
N12 0.046(7) 0.048(7) 0.081(10) -0.011(7) -0.002(7) 0.001(6)
N13 0.033(5) 0.049(6) 0.043(6) -0.001(5) 0.007(4) 0.005(5)
N14 0.041(6) 0.047(6) 0.044(6) 0.004(5) 0.011(5) -0.001(5)
N15 0.028(5) 0.040(6) 0.047(6) 0.011(5) 0.005(4) 0.004(4)
N16 0.049(7) 0.052(7) 0.063(8) -0.004(6) 0.012(6) 0.009(6)
N17 0.028(5) 0.045(6) 0.043(6) 0.001(5) 0.008(4) 0.007(4)
N18 0.017(4) 0.040(5) 0.052(6) 0.004(5) 0.004(4) 0.002(4)
N19 0.031(5) 0.047(6) 0.039(6) 0.001(5) 0.009(4) -0.002(4)
N20 0.033(6) 0.069(8) 0.049(7) 0.008(6) 0.008(5) 0.007(5)
N21 0.036(5) 0.041(6) 0.044(6) 0.005(5) 0.003(5) 0.000(4)
N22 0.029(5) 0.039(6) 0.061(7) -0.003(5) 0.002(5) 0.000(4)
N23 0.028(5) 0.043(6) 0.049(6) -0.003(5) 0.001(4) 0.003(4)
N24 0.029(5) 0.061(7) 0.049(7) 0.006(6) 0.009(5) 0.001(5)
C1 0.049(8) 0.047(7) 0.041(7) -0.004(6) 0.005(6) -0.006(6)
C2 0.053(9) 0.070(10) 0.056(9) 0.007(8) 0.003(7) -0.006(8)
C3 0.077(12) 0.085(13) 0.057(10) -0.007(9) 0.027(9) 0.001(10)
C4 0.039(7) 0.069(10) 0.060(10) -0.014(8) 0.005(7) 0.003(7)
C5 0.044(8) 0.066(10) 0.052(9) -0.011(7) 0.004(6) -0.003(7)
C6 0.036(7) 0.049(8) 0.048(8) -0.008(6) -0.002(6) -0.004(6)
C7 0.039(7) 0.037(7) 0.063(9) 0.011(6) 0.005(6) -0.002(5)
C8 0.027(6) 0.042(7) 0.055(8) 0.008(6) 0.002(5) 0.003(5)
C9 0.032(6) 0.048(7) 0.049(8) 0.008(6) 0.006(5) -0.006(5)
C10 0.045(7) 0.046(7) 0.043(8) -0.001(6) 0.000(6) 0.002(6)
C11 0.054(9) 0.055(9) 0.056(9) 0.021(7) 0.003(7) -0.005(7)
C12 0.044(7) 0.064(9) 0.043(8) 0.006(7) 0.006(6) 0.005(7)
C13 0.027(6) 0.053(8) 0.056(8) 0.017(6) 0.002(5) 0.004(5)
C14 0.055(9) 0.062(9) 0.051(9) 0.005(7) 0.007(7) -0.005(7)
C15 0.053(9) 0.070(10) 0.049(9) -0.007(7) 0.002(7) 0.011(7)
C16 0.065(10) 0.066(10) 0.058(10) -0.002(8) 0.012(8) 0.019(8)
C17 0.044(8) 0.067(10) 0.050(9) 0.008(7) -0.010(6) 0.009(7)
C18 0.029(6) 0.054(8) 0.053(8) 0.005(6) 0.003(5) 0.001(5)
C19 0.023(6) 0.058(8) 0.067(9) 0.017(7) 0.005(6) 0.006(5)
C20 0.029(6) 0.040(7) 0.051(8) 0.007(6) 0.003(5) -0.005(5)
C21 0.036(7) 0.039(7) 0.062(9) 0.005(6) 0.005(6) 0.002(5)
C22 0.038(7) 0.071(10) 0.055(9) -0.008(7) 0.004(6) 0.004(7)
C23 0.039(7) 0.065(9) 0.043(8) -0.001(7) -0.007(6) 0.006(6)
C24 0.034(6) 0.050(8) 0.055(9) 0.000(6) 0.006(6) 0.001(6)
C25 0.033(6) 0.064(8) 0.030(6) 0.008(6) 0.008(5) 0.005(6)
C26 0.031(6) 0.060(9) 0.063(9) -0.002(7) 0.009(6) -0.004(6)
C27 0.036(7) 0.067(10) 0.070(10) -0.004(8) 0.015(7) 0.021(7)
C28 0.048(8) 0.075(11) 0.063(10) -0.030(8) -0.006(7) 0.021(8)
C29 0.039(7) 0.065(9) 0.050(8) -0.017(7) 0.004(6) 0.003(6)
C30 0.029(6) 0.041(7) 0.054(8) 0.003(6) 0.012(5) 0.004(5)
C31 0.029(6) 0.044(7) 0.034(6) 0.009(5) 0.004(5) 0.005(5)
C32 0.023(5) 0.032(6) 0.049(7) 0.004(5) 0.006(5) -0.002(4)
C33 0.023(5) 0.039(6) 0.046(7) -0.001(5) 0.002(5) -0.004(4)
C34 0.031(6) 0.043(7) 0.049(8) 0.002(6) 0.009(5) 0.004(5)
C35 0.028(6) 0.050(8) 0.086(12) 0.013(8) 0.018(7) 0.006(6)
C36 0.032(6) 0.060(8) 0.046(8) -0.003(6) 0.009(5) -0.002(6)
C37 0.036(7) 0.043(7) 0.062(9) -0.001(6) 0.010(6) 0.013(5)
C38 0.056(9) 0.054(9) 0.053(9) -0.005(7) 0.006(7) 0.003(7)
C39 0.064(10) 0.086(12) 0.047(9) 0.017(8) 0.019(8) 0.005(9)
C40 0.074(11) 0.072(11) 0.040(8) 0.008(7) -0.002(7) 0.009(9)
C41 0.057(8) 0.061(9) 0.031(7) -0.005(6) -0.009(6) 0.014(7)
C42 0.048(8) 0.046(7) 0.050(8) -0.004(6) -0.002(6) 0.002(6)
C43 0.041(7) 0.041(7) 0.070(10) -0.004(7) -0.006(7) 0.005(6)
C44 0.034(6) 0.041(7) 0.042(7) 0.007(5) 0.003(5) 0.005(5)
C45 0.026(5) 0.042(7) 0.048(7) 0.007(5) -0.001(5) 0.003(5)
C46 0.032(6) 0.039(7) 0.064(9) 0.009(6) 0.009(6) -0.006(5)
C47 0.028(6) 0.055(8) 0.063(9) -0.002(7) 0.001(6) -0.005(6)
C48 0.030(6) 0.054(8) 0.047(7) 0.005(6) 0.007(5) 0.003(5)
C49 0.043(7) 0.047(8) 0.062(9) 0.000(6) 0.024(7) -0.001(6)
C50 0.044(8) 0.061(9) 0.061(10) -0.007(7) 0.007(7) 0.005(7)
C51 0.051(8) 0.066(10) 0.049(9) -0.001(7) 0.016(7) 0.009(7)
C52 0.038(7) 0.071(10) 0.040(7) 0.014(7) 0.007(6) 0.019(7)
C53 0.033(7) 0.052(8) 0.068(10) 0.001(7) 0.016(6) 0.004(6)
C54 0.023(5) 0.047(7) 0.060(8) 0.013(6) 0.009(5) 0.002(5)
C55 0.027(6) 0.040(7) 0.056(8) 0.018(6) 0.009(5) 0.001(5)
C56 0.023(5) 0.050(7) 0.053(8) 0.009(6) 0.009(5) 0.008(5)
C57 0.030(6) 0.041(7) 0.060(9) 0.007(6) 0.008(6) 0.002(5)
C58 0.030(6) 0.050(8) 0.057(9) -0.005(6) 0.001(6) -0.004(5)
C59 0.045(8) 0.055(9) 0.066(10) -0.011(7) 0.001(7) -0.011(7)
C60 0.043(7) 0.050(8) 0.046(8) 0.000(6) -0.003(6) 0.003(6)
C61 0.071(13) 0.068(12) 0.052(12) 0.008(10) 0.011(11) 0.032(11)
C61A 0.065(18) 0.072(17) 0.043(16) 0.011(16) 0.005(16) 0.032(16)
C62 0.095(16) 0.077(13) 0.058(13) 0.020(11) 0.016(12) 0.033(12)
C62A 0.08(2) 0.084(17) 0.052(17) 0.014(16) 0.025(17) 0.038(17)
C63 0.089(13) 0.084(12) 0.087(13) 0.006(10) 0.049(11) 0.027(11)
C63A 0.09(2) 0.084(19) 0.069(19) 0.020(18) 0.038(18) 0.044(19)
C64 0.101(15) 0.082(13) 0.080(13) 0.018(11) 0.060(12) 0.023(12)
C64A 0.097(17) 0.082(15) 0.068(15) 0.017(14) 0.055(14) 0.027(15)
C65 0.079(14) 0.075(13) 0.066(13) 0.017(11) 0.036(12) 0.019(11)
C65A 0.092(19) 0.075(17) 0.065(18) 0.016(16) 0.039(17) 0.020(17)
C66 0.062(12) 0.057(11) 0.037(10) 0.001(9) 0.015(10) 0.011(10)
C66A 0.065(18) 0.067(17) 0.036(17) 0.011(16) 0.018(16) 0.021(16)
C67 0.046(8) 0.072(10) 0.046(8) -0.001(7) 0.013(6) 0.000(7)
C68 0.024(5) 0.050(7) 0.053(8) -0.001(6) 0.003(5) -0.004(5)
C69 0.025(6) 0.055(8) 0.048(8) -0.002(6) -0.006(5) -0.009(5)
C70 0.046(7) 0.042(7) 0.053(8) 0.008(6) 0.003(6) -0.006(6)
C71 0.049(8) 0.042(7) 0.066(10) 0.014(7) 0.000(7) -0.001(6)
C72 0.044(7) 0.044(7) 0.046(8) 0.002(6) 0.008(6) -0.007(6)
C78 0.054(9) 0.115(14) 0.090(12) 0.010(11) -0.023(9) 0.012(10)
C107 0.028(5) 0.037(6) 0.038(6) -0.005(5) 0.004(5) 0.001(5)
C111 0.029(6) 0.044(7) 0.050(7) -0.003(6) 0.009(5) 0.001(5)
O23 0.058(8) 0.121(12) 0.103(10) -0.009(9) 0.004(7) 0.009(8)
C73 0.092(12) 0.086(12) 0.079(10) 0.014(9) 0.012(10) -0.021(10)
O22 0.100(11) 0.080(10) 0.151(15) -0.006(10) 0.054(11) 0.015(9)
C76 0.13(3) 0.18(3) 0.159(19) 0.01(2) 0.10(2) 0.01(2)
O20 0.072(10) 0.157(18) 0.20(2) -0.028(16) 0.046(12) 0.012(10)
C74 0.086(12) 0.105(14) 0.133(16) -0.007(13) 0.015(12) -0.005(10)
O24 0.126(13) 0.138(14) 0.167(14) -0.008(12) 0.029(12) 0.002(11)
C77 0.18(2) 0.20(2) 0.159(15) -0.025(17) 0.039(17) 0.013(17)
O21 0.097(10) 0.077(8) 0.056(7) 0.010(6) 0.016(7) -0.009(7)
C75 0.12(2) 0.19(3) 0.068(16) -0.019(18) -0.003(15) -0.02(2)

loop_
_atom_type_symbol
_atom_type_description
_atom_type_scat_dispersion_real
_atom_type_scat_dispersion_imag
_atom_type_scat_source
C C 0.0033 0.0016 'International Tables Vol C Tables 4.2.6.8 and 6.1.1.4'
H H 0.0000 0.0000 'International Tables Vol C Tables 4.2.6.8 and 6.1.1.4'
Cl Cl 0.1484 0.1585 'International Tables Vol C Tables 4.2.6.8 and 6.1.1.4'
Dy Dy -0.1892 4.4098 'International Tables Vol C Tables 4.2.6.8 and 6.1.1.4'
F F 0.0171 0.0103 'International Tables Vol C Tables 4.2.6.8 and 6.1.1.4'
N N 0.0061 0.0033 'International Tables Vol C Tables 4.2.6.8 and 6.1.1.4'
O O 0.0106 0.0060 'International Tables Vol C Tables 4.2.6.8 and 6.1.1.4'

loop_
_geom_angle_atom_site_label_1
_geom_angle_atom_site_label_2
_geom_angle_atom_site_label_3
_geom_angle
_geom_angle_site_symmetry_1
_geom_angle_site_symmetry_3
_geom_angle_publ_flag
O1 Dy1 Dy4 174.2(2) . . ?
O1 Dy1 O1W 90.0(4) . . ?
O1 Dy1 O2 141.4(3) . . ?
O1 Dy1 O4 151.0(3) . . ?
O1 Dy1 O13 90.7(3) . . ?
O1 Dy1 O14 88.8(3) . . ?
O1 Dy1 N1 75.8(4) . . ?
O1 Dy1 N7 86.2(4) . . ?
O1 Dy1 C107 89.6(4) . . ?
O1W Dy1 Dy4 86.5(3) . . ?
O1W Dy1 O13 154.4(3) . . ?
O1W Dy1 O14 151.7(3) . . ?
O1W Dy1 N1 76.9(4) . . ?
O1W Dy1 N7 76.2(4) . . ?
O1W Dy1 C107 178.8(4) . . ?
O2 Dy1 Dy4 33.4(2) . . ?
O2 Dy1 O1W 82.3(4) . . ?
O2 Dy1 O4 64.8(3) . . ?
O2 Dy1 O13 112.0(3) . . ?
O2 Dy1 O14 81.1(3) . . ?
O2 Dy1 N1 65.6(3) . . ?
O2 Dy1 N7 127.6(3) . . ?
O2 Dy1 C107 97.3(3) . . ?
O4 Dy1 Dy4 32.5(2) . . ?
O4 Dy1 O1W 80.9(3) . . ?
O4 Dy1 O13 86.3(3) . . ?
O4 Dy1 O14 112.1(3) . . ?
O4 Dy1 N1 127.6(4) . . ?
O4 Dy1 N7 64.9(4) . . ?
O4 Dy1 C107 100.0(3) . . ?
O13 Dy1 Dy4 94.4(2) . . ?
O13 Dy1 O14 54.0(3) . . ?
O13 Dy1 N1 127.9(3) . . ?
O13 Dy1 N7 78.3(3) . . ?
O13 Dy1 C107 26.8(3) . . ?
O14 Dy1 Dy4 92.1(2) . . ?
O14 Dy1 N7 131.9(3) . . ?
O14 Dy1 C107 27.2(3) . . ?
N1 Dy1 Dy4 98.9(3) . . ?
N1 Dy1 O14 75.3(3) . . ?
N1 Dy1 N7 147.6(4) . . ?
N1 Dy1 C107 101.8(4) . . ?
N7 Dy1 Dy4 97.4(3) . . ?
N7 Dy1 C107 104.9(4) . . ?
C107 Dy1 Dy4 93.8(2) . . ?
O1 Dy1A Dy4A 159.7(4) . . ?
O1 Dy1A O1W 106.0(5) . . ?
O1 Dy1A O13 115.5(5) . . ?
O1 Dy1A O14 99.3(4) . . ?
O1 Dy1A N1 81.4(4) . . ?
O1 Dy1A N7 120.2(5) . . ?
O1 Dy1A C1 14.8(5) . . ?
O1 Dy1A C24 93.8(5) . . ?
O1 Dy1A C107 104.8(5) . . ?
O1W Dy1A Dy4A 64.4(3) . . ?
O1W Dy1A O14 124.7(3) . . ?
O1W Dy1A N1 69.5(3) . . ?
O1W Dy1A C1 108.2(4) . . ?
O1W Dy1A C24 85.1(4) . . ?
O1W Dy1A C107 141.3(4) . . ?
O13 Dy1A Dy4A 76.2(2) . . ?
O13 Dy1A O1W 138.5(3) . . ?
O13 Dy1A O14 50.4(3) . . ?
O13 Dy1A N1 116.4(3) . . ?
O13 Dy1A C1 112.1(4) . . ?
O13 Dy1A C24 91.2(3) . . ?
O13 Dy1A C107 25.3(3) . . ?
O14 Dy1A Dy4A 74.9(2) . . ?
O14 Dy1A C24 141.4(3) . . ?
O14 Dy1A C107 25.9(3) . . ?
N1 Dy1A Dy4A 78.5(2) . . ?
N1 Dy1A O14 66.9(3) . . ?
N1 Dy1A C24 151.4(4) . . ?
N1 Dy1A C107 92.8(3) . . ?
N7 Dy1A Dy4A 76.5(3) . . ?
N7 Dy1A O1W 76.6(4) . . ?
N7 Dy1A O13 81.9(3) . . ?
N7 Dy1A O14 128.7(4) . . ?
N7 Dy1A N1 144.1(4) . . ?
N7 Dy1A C1 134.9(4) . . ?
N7 Dy1A C24 26.5(4) . . ?
N7 Dy1A C107 106.9(4) . . ?
C1 Dy1A Dy4A 147.2(3) . . ?
C1 Dy1A O14 86.5(4) . . ?
C1 Dy1A N1 69.4(4) . . ?
C1 Dy1A C24 108.5(4) . . ?
C1 Dy1A C107 96.2(4) . . ?
C24 Dy1A Dy4A 102.8(3) . . ?
C24 Dy1A C107 115.5(4) . . ?
C107 Dy1A Dy4A 78.7(2) . . ?
Cl1 Dy2 Dy5 83.44(8) . . ?
Cl1 Dy2 C107 173.9(3) . . ?
O5 Dy2 Dy5 175.3(3) . . ?
O5 Dy2 Cl1 94.3(3) . . ?
O5 Dy2 O6 142.1(4) . . ?
O5 Dy2 O8 150.2(3) . . ?
O5 Dy2 O14 93.3(4) . . ?
O5 Dy2 O15 88.5(3) . . ?
O5 Dy2 N9 76.7(4) . . ?
O5 Dy2 N15 85.4(4) . . ?
O5 Dy2 C107 91.1(4) . . ?
O6 Dy2 Dy5 33.5(2) . . ?
O6 Dy2 Cl1 80.9(2) . . ?
O6 Dy2 O14 106.9(3) . . ?
O6 Dy2 O15 78.8(3) . . ?
O6 Dy2 N9 65.5(3) . . ?
O6 Dy2 N15 128.3(3) . . ?
O6 Dy2 C107 93.1(3) . . ?
O8 Dy2 Dy5 33.7(2) . . ?
O8 Dy2 Cl1 82.4(2) . . ?
O8 Dy2 O6 66.8(3) . . ?
O8 Dy2 O14 79.2(3) . . ?
O8 Dy2 O15 109.0(3) . . ?
O8 Dy2 N9 130.5(3) . . ?
O8 Dy2 N15 65.1(3) . . ?
O8 Dy2 C107 94.2(3) . . ?
O14 Dy2 Dy5 90.5(2) . . ?
O14 Dy2 Cl1 155.0(2) . . ?
O14 Dy2 O15 53.8(3) . . ?
O14 Dy2 N9 127.3(3) . . ?
O14 Dy2 N15 81.7(3) . . ?
O14 Dy2 C107 26.7(3) . . ?
O15 Dy2 Dy5 91.4(2) . . ?
O15 Dy2 Cl1 150.1(2) . . ?
O15 Dy2 N15 134.7(3) . . ?
O15 Dy2 C107 27.2(3) . . ?
N9 Dy2 Dy5 98.7(3) . . ?
N9 Dy2 Cl1 77.7(3) . . ?
N9 Dy2 O15 74.0(3) . . ?
N9 Dy2 N15 146.1(3) . . ?
N9 Dy2 C107 100.9(3) . . ?
N15 Dy2 Dy5 97.9(3) . . ?
N15 Dy2 Cl1 75.2(2) . . ?
N15 Dy2 C107 108.0(3) . . ?
C107 Dy2 Dy5 91.0(2) . . ?
Cl1 Dy2A Dy5A 66.12(7) . . ?
O5 Dy2A Dy5A 161.9(5) . . ?
O5 Dy2A Cl1 96.6(5) . . ?
O5 Dy2A O14 129.5(5) . . ?
O5 Dy2A O15 117.5(5) . . ?
O5 Dy2A N9 88.6(5) . . ?
O5 Dy2A N15 103.7(5) . . ?
O5 Dy2A C49 22.2(6) . . ?
O5 Dy2A C107 122.8(5) . . ?
O14 Dy2A Dy5A 68.5(2) . . ?
O14 Dy2A Cl1 129.3(2) . . ?
O14 Dy2A O15 55.3(3) . . ?
O14 Dy2A N9 124.6(3) . . ?
O14 Dy2A N15 81.3(3) . . ?
O14 Dy2A C49 125.8(4) . . ?
O14 Dy2A C107 28.0(3) . . ?
O15 Dy2A Dy5A 72.4(2) . . ?
O15 Dy2A Cl1 126.0(2) . . ?
O15 Dy2A N9 72.6(3) . . ?
O15 Dy2A N15 132.8(3) . . ?
O15 Dy2A C49 96.9(4) . . ?
O15 Dy2A C107 28.5(3) . . ?
N9 Dy2A Dy5A 79.9(2) . . ?
N9 Dy2A Cl1 67.5(2) . . ?
N9 Dy2A N15 133.0(3) . . ?
N9 Dy2A C107 100.8(3) . . ?
N15 Dy2A Dy5A 75.0(2) . . ?
N15 Dy2A Cl1 66.2(2) . . ?
N15 Dy2A C107 109.1(3) . . ?
C49 Dy2A Dy5A 153.4(3) . . ?
C49 Dy2A Cl1 104.9(4) . . ?
C49 Dy2A N9 73.6(4) . . ?
C49 Dy2A N15 125.9(4) . . ?
C49 Dy2A C107 108.7(4) . . ?
C107 Dy2A Dy5A 73.6(3) . . ?
C107 Dy2A Cl1 139.3(3) . . ?
Cl1 Dy2B C69 82.2(2) . . ?
O5 Dy2B Cl1 97.9(3) . . ?
O5 Dy2B O8 166.0(4) . . ?
O5 Dy2B O14 101.1(4) . . ?
O5 Dy2B C69 140.8(4) . . ?
O5 Dy2B C72 92.0(4) . . ?
O8 Dy2B Cl1 79.1(2) . . ?
O8 Dy2B C69 52.7(4) . . ?
O8 Dy2B C72 101.7(4) . . ?
O14 Dy2B Cl1 153.0(2) . . ?
O14 Dy2B O8 77.8(3) . . ?
O14 Dy2B C69 94.7(3) . . ?
O14 Dy2B C72 106.8(4) . . ?
N15 Dy2B Cl1 86.2(3) . . ?
N15 Dy2B O5 118.9(5) . . ?
N15 Dy2B O8 74.8(4) . . ?
N15 Dy2B O14 101.0(4) . . ?
N15 Dy2B C69 22.0(5) . . ?
N15 Dy2B C72 26.9(5) . . ?
C72 Dy2B Cl1 91.4(3) . . ?
C72 Dy2B C69 49.0(4) . . ?
O2W Dy3 Dy6 80.6(2) . . ?
O2W Dy3 O13 147.7(3) . . ?
O2W Dy3 O15 156.1(3) . . ?
O2W Dy3 N17 74.3(3) . . ?
O2W Dy3 N23 77.3(3) . . ?
O2W Dy3 C107 171.1(3) . . ?
O9 Dy3 Dy6 172.5(3) . . ?
O9 Dy3 O2W 92.6(3) . . ?
O9 Dy3 O10 140.1(3) . . ?
O9 Dy3 O12 148.5(3) . . ?
O9 Dy3 O13 95.3(3) . . ?
O9 Dy3 O15 93.1(3) . . ?
O9 Dy3 N17 75.2(3) . . ?
O9 Dy3 N23 84.0(3) . . ?
O9 Dy3 C107 95.1(4) . . ?
O10 Dy3 Dy6 35.2(2) . . ?
O10 Dy3 O2W 77.5(3) . . ?
O10 Dy3 O13 76.4(3) . . ?
O10 Dy3 O15 111.5(3) . . ?
O10 Dy3 N17 64.9(3) . . ?
O10 Dy3 N23 129.4(3) . . ?
O10 Dy3 C107 93.8(3) . . ?
O12 Dy3 Dy6 33.7(2) . . ?
O12 Dy3 O2W 80.2(3) . . ?
O12 Dy3 O10 68.5(3) . . ?
O12 Dy3 O13 107.2(3) . . ?
O12 Dy3 O15 82.8(3) . . ?
O12 Dy3 N17 130.4(3) . . ?
O12 Dy3 N23 64.5(3) . . ?
O12 Dy3 C107 95.4(3) . . ?
O13 Dy3 Dy6 88.8(2) . . ?
O13 Dy3 N17 77.5(3) . . ?
O13 Dy3 N23 134.7(3) . . ?
O13 Dy3 C107 26.8(3) . . ?
O15 Dy3 Dy6 94.4(2) . . ?
O15 Dy3 O13 54.5(3) . . ?
O15 Dy3 N17 129.6(3) . . ?
O15 Dy3 N23 80.3(3) . . ?
O15 Dy3 C107 27.6(3) . . ?
N17 Dy3 Dy6 99.6(2) . . ?
N17 Dy3 N23 143.7(4) . . ?
N17 Dy3 C107 103.4(3) . . ?
N23 Dy3 Dy6 97.6(3) . . ?
N23 Dy3 C107 107.9(3) . . ?
C107 Dy3 Dy6 91.5(2) . . ?
O2W Dy3A Dy6A 65.00(17) . . ?
O2W Dy3A N23 65.1(3) . . ?
O2W Dy3A C30 103.2(3) . . ?
O9 Dy3A Dy6A 160.1(4) . . ?
O9 Dy3A O2W 97.5(5) . . ?
O9 Dy3A O13 133.7(5) . . ?
O9 Dy3A O15 117.7(5) . . ?
O9 Dy3A N17 101.0(5) . . ?
O9 Dy3A N23 88.8(4) . . ?
O9 Dy3A C25 30.2(5) . . ?
O9 Dy3A C30 55.4(4) . . ?
O9 Dy3A C31 79.9(4) . . ?
O9 Dy3A C107 125.5(5) . . ?
O13 Dy3A Dy6A 66.0(2) . . ?
O13 Dy3A O2W 125.8(3) . . ?
O13 Dy3A O15 54.2(3) . . ?
O13 Dy3A N23 121.7(3) . . ?
O13 Dy3A C30 95.2(3) . . ?
O13 Dy3A C31 87.8(3) . . ?
O13 Dy3A C107 27.1(3) . . ?
O15 Dy3A Dy6A 69.5(2) . . ?
O15 Dy3A O2W 123.3(3) . . ?
O15 Dy3A N23 72.3(3) . . ?
O15 Dy3A C30 133.1(3) . . ?
O15 Dy3A C31 140.8(3) . . ?
O15 Dy3A C107 28.0(3) . . ?
N17 Dy3A Dy6A 81.9(3) . . ?
N17 Dy3A O2W 68.8(3) . . ?
N17 Dy3A O13 82.8(3) . . ?
N17 Dy3A O15 134.9(3) . . ?
N17 Dy3A N23 133.8(3) . . ?
N17 Dy3A C25 81.9(4) . . ?
N17 Dy3A C30 54.4(4) . . ?
N17 Dy3A C31 25.0(4) . . ?
N17 Dy3A C107 109.9(4) . . ?
N23 Dy3A Dy6A 75.6(2) . . ?
C25 Dy3A Dy6A 163.5(3) . . ?
C25 Dy3A O2W 111.9(4) . . ?
C25 Dy3A O13 108.3(4) . . ?
C25 Dy3A O15 120.9(4) . . ?
C25 Dy3A N23 118.8(4) . . ?
C25 Dy3A C30 28.5(4) . . ?
C25 Dy3A C31 57.3(4) . . ?
C25 Dy3A C107 112.4(4) . . ?
C30 Dy3A Dy6A 134.9(2) . . ?
C30 Dy3A N23 141.7(3) . . ?
C31 Dy3A Dy6A 106.3(2) . . ?
C31 Dy3A O2W 84.7(3) . . ?
C31 Dy3A N23 146.2(3) . . ?
C31 Dy3A C30 29.4(3) . . ?
C107 Dy3A Dy6A 70.2(2) . . ?
C107 Dy3A O2W 134.9(3) . . ?
C107 Dy3A N23 99.7(3) . . ?
C107 Dy3A C30 111.7(4) . . ?
C107 Dy3A C31 112.9(3) . . ?
O2 Dy4 Dy1 33.4(2) . . ?
O2 Dy4 O3W 84.8(4) . . ?
O2 Dy4 O16 81.9(3) . . ?
O2 Dy4 O18 106.1(3) . . ?
O2 Dy4 N3 64.4(3) . . ?
O2 Dy4 N5 129.2(4) . . ?
O2 Dy4 C111 94.4(3) . . ?
O3 Dy4 Dy1 174.0(3) . . ?
O3 Dy4 O2 152.2(3) . . ?
O3 Dy4 O3W 88.7(4) . . ?
O3 Dy4 O4 140.4(3) . . ?
O3 Dy4 O16 92.4(4) . . ?
O3 Dy4 O18 92.0(4) . . ?
O3 Dy4 N3 87.9(4) . . ?
O3 Dy4 N5 75.4(4) . . ?
O3 Dy4 C111 92.3(4) . . ?
O3W Dy4 Dy1 90.2(3) . . ?
O3W Dy4 O16 153.5(3) . . ?
O3W Dy4 O18 152.3(3) . . ?
O3W Dy4 N3 73.7(4) . . ?
O3W Dy4 N5 78.8(4) . . ?
O3W Dy4 C111 178.9(4) . . ?
O4 Dy4 Dy1 33.6(2) . . ?
O4 Dy4 O2 65.8(3) . . ?
O4 Dy4 O3W 84.4(4) . . ?
O4 Dy4 O16 110.4(3) . . ?
O4 Dy4 O18 77.5(3) . . ?
O4 Dy4 N3 126.7(4) . . ?
O4 Dy4 N5 65.0(4) . . ?
O4 Dy4 C111 94.6(4) . . ?
O16 Dy4 Dy1 91.2(2) . . ?
O16 Dy4 O18 54.1(3) . . ?
O16 Dy4 N3 79.9(3) . . ?
O16 Dy4 N5 127.0(3) . . ?
O16 Dy4 C111 26.8(3) . . ?
O18 Dy4 Dy1 86.2(2) . . ?
O18 Dy4 N3 134.0(3) . . ?
O18 Dy4 N5 74.6(3) . . ?
O18 Dy4 C111 27.4(3) . . ?
N3 Dy4 Dy1 97.6(3) . . ?
N3 Dy4 C111 106.7(4) . . ?
N5 Dy4 Dy1 98.6(3) . . ?
N5 Dy4 N3 148.0(4) . . ?
N5 Dy4 C111 101.2(4) . . ?
C111 Dy4 Dy1 88.7(3) . . ?
Dy1A Dy4A H3WA 93.4 . . ?
O2 Dy4A Dy1A 54.2(3) . . ?
O2 Dy4A O3W 97.2(4) . . ?
O2 Dy4A H3WA 87.4 . . ?
O2 Dy4A O16 80.8(3) . . ?
O2 Dy4A O18 117.2(3) . . ?
O2 Dy4A N3 61.1(4) . . ?
O2 Dy4A N5 169.4(4) . . ?
O2 Dy4A C8 15.1(4) . . ?
O2 Dy4A C20 119.8(4) . . ?
O3W Dy4A Dy1A 113.8(3) . . ?
O3W Dy4A H3WA 20.6 . . ?
O3W Dy4A O16 127.3(4) . . ?
O3W Dy4A O18 139.9(4) . . ?
O3W Dy4A N3 66.5(4) . . ?
O3W Dy4A N5 78.0(4) . . ?
O3W Dy4A C8 84.4(4) . . ?
O3W Dy4A C20 95.4(4) . . ?
O4 Dy4A Dy1A 44.0(3) . . ?
O4 Dy4A O2 97.9(4) . . ?
O4 Dy4A O3W 107.2(5) . . ?
O4 Dy4A H3WA 90.9 . . ?
O4 Dy4A O16 125.3(4) . . ?
O4 Dy4A O18 88.8(4) . . ?
O4 Dy4A N3 155.5(4) . . ?
O4 Dy4A N5 74.9(4) . . ?
O4 Dy4A C8 109.5(4) . . ?
O4 Dy4A C20 23.2(5) . . ?
O16 Dy4A Dy1A 107.1(2) . . ?
O16 Dy4A H3WA 143.1 . . ?
O16 Dy4A N3 67.0(3) . . ?
O16 Dy4A C8 82.3(3) . . ?
O18 Dy4A Dy1A 103.3(2) . . ?
O18 Dy4A H3WA 155.3 . . ?
O18 Dy4A O16 47.7(3) . . ?
O18 Dy4A N3 111.4(3) . . ?
O18 Dy4A C8 125.4(3) . . ?
N3 Dy4A Dy1A 114.9(2) . . ?
N3 Dy4A H3WA 76.6 . . ?
N3 Dy4A C8 47.7(4) . . ?
N5 Dy4A Dy1A 118.9(3) . . ?
N5 Dy4A H3WA 85.0 . . ?
N5 Dy4A O16 109.6(3) . . ?
N5 Dy4A O18 71.0(3) . . ?
N5 Dy4A N3 123.8(3) . . ?
N5 Dy4A C8 162.3(4) . . ?
N5 Dy4A C20 52.2(4) . . ?
C8 Dy4A Dy1A 67.2(3) . . ?
C8 Dy4A H3WA 77.9 . . ?
C20 Dy4A Dy1A 66.8(3) . . ?
C20 Dy4A H3WA 84.7 . . ?
C20 Dy4A O16 131.3(3) . . ?
C20 Dy4A O18 85.3(3) . . ?
C20 Dy4A N3 161.3(4) . . ?
C20 Dy4A C8 129.3(4) . . ?
O2 Dy4B O3 152.1(4) . . ?
O2 Dy4B O3W 121.5(5) . . ?
O2 Dy4B H3WA 101.3 . . ?
O2 Dy4B H3WB 133.8 . . ?
O2 Dy4B O4 79.3(4) . . ?
O2 Dy4B O16 82.2(4) . . ?
O2 Dy4B N3 83.3(4) . . ?
O2 Dy4B N5 136.5(4) . . ?
O2 Dy4B C8 26.7(4) . . ?
O2 Dy4B C9 57.2(4) . . ?
O3 Dy4B H3WA 104.6 . . ?
O3 Dy4B H3WB 72.5 . . ?
O3 Dy4B O16 71.6(3) . . ?
O3 Dy4B N5 59.3(3) . . ?
O3W Dy4B O3 82.2(4) . . ?
O3W Dy4B H3WA 23.4 . . ?
O3W Dy4B H3WB 15.5 . . ?
O3W Dy4B O4 98.6(4) . . ?
O3W Dy4B O16 152.7(4) . . ?
O3W Dy4B N3 91.3(5) . . ?
O3W Dy4B N5 74.8(4) . . ?
O3W Dy4B C8 106.2(4) . . ?
O3W Dy4B C9 94.5(4) . . ?
H3WA Dy4B H3WB 32.5 . . ?
O4 Dy4B O3 113.9(3) . . ?
O4 Dy4B H3WA 83.2 . . ?
O4 Dy4B H3WB 91.4 . . ?
O4 Dy4B O16 99.2(3) . . ?
O4 Dy4B N5 57.6(3) . . ?
O4 Dy4B C8 103.4(4) . . ?
O4 Dy4B C9 134.8(4) . . ?
O16 Dy4B H3WA 176.1 . . ?
O16 Dy4B H3WB 143.9 . . ?
O16 Dy4B N5 97.7(3) . . ?
N3 Dy4B O3 81.5(4) . . ?
N3 Dy4B H3WA 101.4 . . ?
N3 Dy4B H3WB 101.4 . . ?
N3 Dy4B O4 162.6(4) . . ?
N3 Dy4B O16 77.3(4) . . ?
N3 Dy4B N5 139.4(4) . . ?
N3 Dy4B C8 59.8(4) . . ?
N3 Dy4B C9 29.2(4) . . ?
N5 Dy4B H3WA 80.9 . . ?
N5 Dy4B H3WB 59.6 . . ?
C8 Dy4B O3 140.1(4) . . ?
C8 Dy4B H3WA 92.8 . . ?
C8 Dy4B H3WB 121.4 . . ?
C8 Dy4B O16 89.6(3) . . ?
C8 Dy4B N5 160.5(4) . . ?
C8 Dy4B C9 31.5(4) . . ?
C9 Dy4B O3 110.6(4) . . ?
C9 Dy4B H3WA 93.1 . . ?
C9 Dy4B H3WB 109.1 . . ?
C9 Dy4B O16 87.5(3) . . ?
C9 Dy4B N5 165.8(4) . . ?
O6 Dy5 Dy2 33.7(2) . . ?
O6 Dy5 O8 66.9(3) . . ?
O6 Dy5 O16 110.6(3) . . ?
O6 Dy5 O17 80.6(3) . . ?
O6 Dy5 O19 77.0(3) . . ?
O6 Dy5 N11 65.3(3) . . ?
O6 Dy5 N13 129.1(3) . . ?
O6 Dy5 C111 95.1(3) . . ?
O7 Dy5 Dy2 169.1(3) . . ?
O7 Dy5 O6 148.1(4) . . ?
O7 Dy5 O8 140.3(4) . . ?
O7 Dy5 O16 93.5(4) . . ?
O7 Dy5 O17 98.5(4) . . ?
O7 Dy5 O19 91.8(4) . . ?
O7 Dy5 N11 83.0(4) . . ?
O7 Dy5 N13 75.0(4) . . ?
O7 Dy5 C111 97.9(4) . . ?
O8 Dy5 Dy2 33.4(2) . . ?
O8 Dy5 O16 80.7(3) . . ?
O8 Dy5 O17 108.7(3) . . ?
O8 Dy5 O19 77.7(3) . . ?
O8 Dy5 N11 128.4(3) . . ?
O8 Dy5 N13 65.4(3) . . ?
O8 Dy5 C111 94.0(3) . . ?
O16 Dy5 Dy2 93.4(2) . . ?
O16 Dy5 O17 53.9(3) . . ?
O16 Dy5 N11 134.2(3) . . ?
O16 Dy5 N13 78.0(3) . . ?
O16 Dy5 C111 26.9(3) . . ?
O17 Dy5 Dy2 92.4(2) . . ?
O17 Dy5 N11 81.4(3) . . ?
O17 Dy5 C111 27.0(3) . . ?
O19 Dy5 Dy2 78.2(2) . . ?
O19 Dy5 O16 151.8(3) . . ?
O19 Dy5 O17 151.9(3) . . ?
O19 Dy5 N11 74.0(3) . . ?
O19 Dy5 N13 76.7(4) . . ?
O19 Dy5 C111 170.2(4) . . ?
N11 Dy5 Dy2 98.2(3) . . ?
N11 Dy5 C111 108.2(4) . . ?
N13 Dy5 Dy2 98.2(3) . . ?
N13 Dy5 O17 131.2(3) . . ?
N13 Dy5 N11 142.4(4) . . ?
N13 Dy5 C111 104.7(4) . . ?
C111 Dy5 Dy2 92.0(3) . . ?
O6 Dy5A Dy2A 55.1(3) . . ?
O6 Dy5A O16 132.1(3) . . ?
O6 Dy5A O17 86.0(3) . . ?
O6 Dy5A O19 83.4(4) . . ?
O6 Dy5A N13 153.6(4) . . ?
O6 Dy5A C56 13.2(4) . . ?
O6 Dy5A C68 119.5(4) . . ?
O6 Dy5A C111 106.8(4) . . ?
O8 Dy5A Dy2A 51.0(4) . . ?
O8 Dy5A O6 102.5(5) . . ?
O8 Dy5A O16 99.4(4) . . ?
O8 Dy5A O17 138.7(4) . . ?
O8 Dy5A O19 90.9(4) . . ?
O8 Dy5A N13 72.0(4) . . ?
O8 Dy5A C56 112.1(4) . . ?
O8 Dy5A C68 21.0(5) . . ?
O8 Dy5A C111 116.4(4) . . ?
O16 Dy5A Dy2A 116.0(2) . . ?
O16 Dy5A O17 51.0(3) . . ?
O16 Dy5A O19 138.3(3) . . ?
O16 Dy5A N13 73.9(3) . . ?
O16 Dy5A C56 134.6(3) . . ?
O16 Dy5A C68 94.0(3) . . ?
O16 Dy5A C111 26.2(3) . . ?
O17 Dy5A Dy2A 110.9(2) . . ?
O17 Dy5A C56 84.4(3) . . ?
O17 Dy5A C111 26.3(3) . . ?
O19 Dy5A Dy2A 101.9(2) . . ?
O19 Dy5A O17 130.4(3) . . ?
O19 Dy5A N13 71.1(3) . . ?
O19 Dy5A C56 74.8(3) . . ?
O19 Dy5A C68 81.5(4) . . ?
O19 Dy5A C111 146.8(4) . . ?
N13 Dy5A Dy2A 122.8(2) . . ?
N13 Dy5A O17 115.6(3) . . ?
N13 Dy5A C56 145.8(3) . . ?
N13 Dy5A C111 98.4(4) . . ?
C56 Dy5A Dy2A 67.5(3) . . ?
C68 Dy5A Dy2A 71.6(3) . . ?
C68 Dy5A O17 143.5(3) . . ?
C68 Dy5A N13 51.2(4) . . ?
C68 Dy5A C56 126.4(4) . . ?
C68 Dy5A C111 117.2(4) . . ?
C111 Dy5A Dy2A 109.8(3) . . ?
C111 Dy5A C56 108.4(3) . . ?
O6 Dy5B C67 165.2(4) . . ?
O7 Dy5B O6 110.3(3) . . ?
O7 Dy5B C67 66.9(4) . . ?
O8 Dy5B O6 66.4(4) . . ?
O8 Dy5B O7 174.1(4) . . ?
O8 Dy5B O16 98.5(4) . . ?
O8 Dy5B O19 90.9(4) . . ?
O8 Dy5B N14 65.7(4) . . ?
O8 Dy5B C67 114.9(4) . . ?
O8 Dy5B C68 33.9(5) . . ?
O16 Dy5B O6 101.0(3) . . ?
O16 Dy5B O7 86.8(4) . . ?
O16 Dy5B O19 163.0(3) . . ?
O16 Dy5B N14 105.8(4) . . ?
O16 Dy5B C67 93.5(4) . . ?
O19 Dy5B O6 69.8(3) . . ?
O19 Dy5B O7 83.3(3) . . ?
O19 Dy5B C67 95.4(4) . . ?
N13 Dy5B O6 157.5(4) . . ?
N13 Dy5B O7 81.2(5) . . ?
N13 Dy5B O8 100.3(5) . . ?
N13 Dy5B O16 98.9(4) . . ?
N13 Dy5B O19 93.3(4) . . ?
N13 Dy5B N14 34.7(5) . . ?
N13 Dy5B C67 14.9(5) . . ?
N13 Dy5B C68 66.6(5) . . ?
N14 Dy5B O6 127.6(3) . . ?
N14 Dy5B O7 115.3(4) . . ?
N14 Dy5B O19 91.0(4) . . ?
N14 Dy5B C67 49.5(4) . . ?
C68 Dy5B O6 97.8(4) . . ?
C68 Dy5B O7 146.7(4) . . ?
C68 Dy5B O16 105.5(4) . . ?
C68 Dy5B O19 90.2(4) . . ?
C68 Dy5B N14 31.9(4) . . ?
C68 Dy5B C67 81.3(5) . . ?
Cl2 Dy6 Dy3 82.14(7) . . ?
Cl2 Dy6 C111 170.0(3) . . ?
O10 Dy6 Dy3 34.85(19) . . ?
O10 Dy6 Cl2 82.1(2) . . ?
O10 Dy6 O17 110.1(3) . . ?
O10 Dy6 O18 83.2(3) . . ?
O10 Dy6 N19 64.3(3) . . ?
O10 Dy6 N21 132.6(3) . . ?
O10 Dy6 C111 97.6(3) . . ?
O11 Dy6 Dy3 175.4(2) . . ?
O11 Dy6 Cl2 95.6(3) . . ?
O11 Dy6 O10 148.9(3) . . ?
O11 Dy6 O12 141.9(3) . . ?
O11 Dy6 O17 89.7(3) . . ?
O11 Dy6 O18 90.6(4) . . ?
O11 Dy6 N19 84.9(3) . . ?
O11 Dy6 N21 76.1(4) . . ?
O11 Dy6 C111 89.8(4) . . ?
O12 Dy6 Dy3 33.8(2) . . ?
O12 Dy6 Cl2 78.3(2) . . ?
O12 Dy6 O10 68.2(3) . . ?
O12 Dy6 O17 76.2(3) . . ?
O12 Dy6 O18 107.5(3) . . ?
O12 Dy6 N19 128.6(3) . . ?
O12 Dy6 N21 65.8(3) . . ?
O12 Dy6 C111 92.2(3) . . ?
O17 Dy6 Dy3 89.9(2) . . ?
O17 Dy6 Cl2 144.7(2) . . ?
O17 Dy6 N19 138.6(3) . . ?
O17 Dy6 C111 26.5(3) . . ?
O18 Dy6 Dy3 92.8(2) . . ?
O18 Dy6 Cl2 160.7(2) . . ?
O18 Dy6 O17 53.2(3) . . ?
O18 Dy6 N19 85.7(3) . . ?
O18 Dy6 N21 121.0(3) . . ?
O18 Dy6 C111 26.7(3) . . ?
N19 Dy6 Dy3 98.4(2) . . ?
N19 Dy6 Cl2 76.7(3) . . ?
N19 Dy6 C111 112.3(4) . . ?
N21 Dy6 Dy3 99.5(3) . . ?
N21 Dy6 Cl2 78.2(3) . . ?
N21 Dy6 O17 69.2(3) . . ?
N21 Dy6 N19 146.7(4) . . ?
N21 Dy6 C111 95.0(4) . . ?
C111 Dy6 Dy3 91.8(3) . . ?
Cl2 Dy6A Dy3A 98.15(6) . . ?
O10 Dy6A Dy3A 49.2(3) . . ?
O10 Dy6A Cl2 83.8(3) . . ?
O10 Dy6A O17 145.4(4) . . ?
O10 Dy6A O18 100.2(4) . . ?
O10 Dy6A N19 62.5(3) . . ?
O10 Dy6A N21 148.7(4) . . ?
O10 Dy6A C32 14.0(4) . . ?
O10 Dy6A C44 114.0(4) . . ?
O10 Dy6A C111 121.5(4) . . ?
O12 Dy6A Dy3A 56.4(3) . . ?
O12 Dy6A Cl2 78.9(3) . . ?
O12 Dy6A O10 99.0(4) . . ?
O12 Dy6A O17 90.5(4) . . ?
O12 Dy6A O18 139.5(4) . . ?
O12 Dy6A N19 141.6(4) . . ?
O12 Dy6A N21 64.5(4) . . ?
O12 Dy6A C32 108.2(4) . . ?
O12 Dy6A C44 17.8(4) . . ?
O12 Dy6A C111 113.1(4) . . ?
O17 Dy6A Dy3A 115.5(2) . . ?
O17 Dy6A Cl2 130.8(2) . . ?
O17 Dy6A N19 124.3(3) . . ?
O17 Dy6A N21 64.6(3) . . ?
O17 Dy6A C32 151.0(3) . . ?
O17 Dy6A C44 82.9(3) . . ?
O17 Dy6A C111 27.8(3) . . ?
O18 Dy6A Dy3A 115.9(2) . . ?
O18 Dy6A Cl2 138.4(2) . . ?
O18 Dy6A O17 54.9(3) . . ?
O18 Dy6A N19 78.7(3) . . ?
O18 Dy6A N21 109.3(3) . . ?
O18 Dy6A C32 98.4(3) . . ?
O18 Dy6A C44 137.4(3) . . ?
O18 Dy6A C111 28.2(3) . . ?
N19 Dy6A Dy3A 111.4(2) . . ?
N19 Dy6A Cl2 66.4(2) . . ?
N21 Dy6A Dy3A 120.9(2) . . ?
N21 Dy6A Cl2 67.5(2) . . ?
N21 Dy6A N19 113.0(3) . . ?
N21 Dy6A C32 143.3(3) . . ?
C32 Dy6A Dy3A 62.6(2) . . ?
C32 Dy6A Cl2 75.9(2) . . ?
C32 Dy6A N19 48.8(3) . . ?
C44 Dy6A Dy3A 74.1(3) . . ?
C44 Dy6A Cl2 72.5(3) . . ?
C44 Dy6A N19 139.0(3) . . ?
C44 Dy6A N21 46.8(4) . . ?
C44 Dy6A C32 120.9(3) . . ?
C111 Dy6A Dy3A 113.8(3) . . ?
C111 Dy6A Cl2 147.5(3) . . ?
C111 Dy6A N19 105.1(3) . . ?
C111 Dy6A N21 89.8(4) . . ?
C111 Dy6A C32 123.7(4) . . ?
C111 Dy6A C44 109.3(4) . . ?
F6A F6 C64A 55.3(16) . . ?
F6 F6A C64A 89(2) . . ?
Dy1A O1 C1 150.7(9) . . ?
C1 O1 Dy1 137.6(8) . . ?
Dy1 O1W H1WA 127.3 . . ?
Dy1 O1W H1WB 127.8 . . ?
Dy1A O1W H1WA 119.5 . . ?
Dy1A O1W H1WB 127.5 . . ?
H1WA O1W H1WB 104.5 . . ?
Dy1 O2 Dy4 113.1(3) . . ?
C8 O2 Dy1 117.6(9) . . ?
C8 O2 Dy4 127.5(9) . . ?
C8 O2 Dy4A 143.3(9) . . ?
C8 O2 Dy4B 117.5(9) . . ?
Dy3 O2W H2WA 114.7 . . ?
Dy3 O2W H2WB 114.4 . . ?
Dy3A O2W H2WA 102.0 . . ?
Dy3A O2W H2WB 131.9 . . ?
H2WA O2W H2WB 99.3 . . ?
C13 O3 Dy4 142.1(9) . . ?
C13 O3 Dy4B 147.7(9) . . ?
Dy4 O3W H3WA 109.8 . . ?
Dy4 O3W H3WB 109.7 . . ?
Dy4A O3W H3WA 87.9 . . ?
Dy4A O3W H3WB 114.4 . . ?
Dy4B O3W H3WA 95.2 . . ?
Dy4B O3W H3WB 128.3 . . ?
H3WA O3W H3WB 104.2 . . ?
Dy4 O4 Dy1 113.9(4) . . ?
C20 O4 Dy1 124.8(9) . . ?
C20 O4 Dy4 121.1(8) . . ?
C20 O4 Dy4A 131.0(9) . . ?
C20 O4 Dy4B 132.3(8) . . ?
Dy2A O5 C49 137.1(10) . . ?
C49 O5 Dy2 137.3(9) . . ?
C49 O5 Dy2B 160.6(9) . . ?
Dy5 O6 Dy2 112.8(4) . . ?
C56 O6 Dy2 118.2(8) . . ?
C56 O6 Dy5 125.8(9) . . ?
C56 O6 Dy5A 148.7(10) . . ?
C56 O6 Dy5B 140.8(9) . . ?
C61 O7 Dy5 135.5(12) . . ?
Dy2 O8 Dy5 112.9(4) . . ?
Dy5B O8 Dy2B 153.1(5) . . ?
C68 O8 Dy2 124.1(9) . . ?
C68 O8 Dy2B 104.5(8) . . ?
C68 O8 Dy5 119.3(9) . . ?
C68 O8 Dy5A 135.1(10) . . ?
C68 O8 Dy5B 99.8(9) . . ?
Dy3A O9 C25 121.0(8) . . ?
C25 O9 Dy3 135.3(8) . . ?
Dy3 O10 Dy6 109.9(3) . . ?
C32 O10 Dy3 118.0(8) . . ?
C32 O10 Dy6 126.1(8) . . ?
C32 O10 Dy6A 146.8(9) . . ?
C37 O11 Dy6 133.7(8) . . ?
Dy6 O12 Dy3 112.5(3) . . ?
C44 O12 Dy3 127.2(8) . . ?
C44 O12 Dy6 118.0(8) . . ?
C44 O12 Dy6A 138.5(9) . . ?
Dy1 O13 Dy3 172.9(4) . . ?
Dy3A O13 Dy1A 138.5(4) . . ?
C107 O13 Dy1 93.1(7) . . ?
C107 O13 Dy1A 98.6(7) . . ?
C107 O13 Dy3 92.8(7) . . ?
C107 O13 Dy3A 94.4(7) . . ?
Dy1 O14 Dy2 172.2(4) . . ?
Dy2A O14 Dy1A 142.5(4) . . ?
C107 O14 Dy1 92.5(7) . . ?
C107 O14 Dy1A 86.7(7) . . ?
C107 O14 Dy2 94.6(7) . . ?
C107 O14 Dy2A 92.0(7) . . ?
C107 O14 Dy2B 111.3(7) . . ?
Dy2A O15 Dy3A 141.4(4) . . ?
Dy3 O15 Dy2 173.1(4) . . ?
C107 O15 Dy2 92.5(7) . . ?
C107 O15 Dy2A 88.9(7) . . ?
C107 O15 Dy3 92.3(7) . . ?
C107 O15 Dy3A 86.7(7) . . ?
Dy4 O16 Dy5 171.3(4) . . ?
Dy5A O16 Dy4A 134.9(4) . . ?
Dy5B O16 Dy4B 132.9(4) . . ?
C111 O16 Dy4 94.5(7) . . ?
C111 O16 Dy4A 90.4(8) . . ?
C111 O16 Dy4B 106.0(8) . . ?
C111 O16 Dy5 93.1(7) . . ?
C111 O16 Dy5A 94.6(7) . . ?
C111 O16 Dy5B 114.1(8) . . ?
Dy5 O17 Dy6 175.8(4) . . ?
Dy6A O17 Dy5A 132.9(4) . . ?
C111 O17 Dy5 91.7(8) . . ?
C111 O17 Dy5A 86.3(7) . . ?
C111 O17 Dy6 90.4(7) . . ?
C111 O17 Dy6A 88.1(8) . . ?
Dy6 O18 Dy4 171.0(4) . . ?
Dy6A O18 Dy4A 138.1(4) . . ?
C111 O18 Dy4 92.6(8) . . ?
C111 O18 Dy4A 100.1(8) . . ?
C111 O18 Dy6 96.2(8) . . ?
C111 O18 Dy6A 92.5(8) . . ?
Dy5 O19 H19 118.4 . . ?
Dy5A O19 H19 96.8 . . ?
Dy5B O19 H19 112.9 . . ?
C78 O19 Dy5 131.8(11) . . ?
C78 O19 Dy5A 147.8(11) . . ?
C78 O19 Dy5B 125.0(11) . . ?
C78 O19 H19 108.0 . . ?
N2 N1 Dy1 117.5(8) . . ?
N2 N1 Dy1A 136.4(8) . . ?
C7 N1 Dy1 129.0(10) . . ?
C7 N1 Dy1A 110.4(9) . . ?
C7 N1 N2 113.1(11) . . ?
C8 N2 N1 111.0(11) . . ?
C9 N3 Dy4 116.1(9) . . ?
C9 N3 Dy4A 99.3(8) . . ?
C9 N3 Dy4B 99.3(9) . . ?
C9 N3 C12 117.2(12) . . ?
C12 N3 Dy4 126.1(10) . . ?
C12 N3 Dy4A 141.8(9) . . ?
C12 N3 Dy4B 139.6(10) . . ?
C12 N4 C11 116.9(14) . . ?
N6 N5 Dy4 118.0(8) . . ?
N6 N5 Dy4A 97.3(7) . . ?
N6 N5 Dy4B 108.0(8) . . ?
C19 N5 Dy4 127.9(10) . . ?
C19 N5 Dy4A 148.6(10) . . ?
C19 N5 Dy4B 136.6(9) . . ?
C19 N5 N6 114.0(11) . . ?
C20 N6 N5 111.8(11) . . ?
C21 N7 Dy1 118.4(10) . . ?
C21 N7 Dy1A 139.3(10) . . ?
C21 N7 C24 118.0(12) . . ?
C24 N7 Dy1 123.2(9) . . ?
C24 N7 Dy1A 102.5(9) . . ?
C24 N8 C23 114.3(13) . . ?
N10 N9 Dy2 117.5(8) . . ?
N10 N9 Dy2A 138.7(8) . . ?
C55 N9 Dy2 128.5(9) . . ?
C55 N9 Dy2A 107.3(9) . . ?
C55 N9 N10 113.9(11) . . ?
C56 N10 N9 112.1(11) . . ?
C57 N11 Dy5 117.1(9) . . ?
C60 N11 Dy5 126.5(10) . . ?
C60 N11 C57 116.3(12) . . ?
C60 N12 C59 116.2(14) . . ?
N14 N13 Dy5 117.4(8) . . ?
N14 N13 Dy5A 95.8(7) . . ?
N14 N13 Dy5B 103.0(8) . . ?
C67 N13 Dy5 131.9(10) . . ?
C67 N13 Dy5A 153.3(10) . . ?
C67 N13 Dy5B 146.2(11) . . ?
C67 N13 N14 110.7(12) . . ?
N13 N14 Dy5B 42.3(6) . . ?
C68 N14 Dy5B 70.4(8) . . ?
C68 N14 N13 112.7(11) . . ?
C69 N15 Dy2 116.6(9) . . ?
C69 N15 Dy2A 136.1(9) . . ?
C69 N15 Dy2B 127.1(10) . . ?
C69 N15 C72 117.6(12) . . ?
C72 N15 Dy2 125.6(9) . . ?
C72 N15 Dy2A 106.1(8) . . ?
C72 N15 Dy2B 115.3(9) . . ?
C72 N16 C71 116.2(13) . . ?
N18 N17 Dy3 117.4(8) . . ?
N18 N17 Dy3A 140.1(8) . . ?
C31 N17 Dy3 128.3(8) . . ?
C31 N17 Dy3A 105.4(8) . . ?
C31 N17 N18 114.3(10) . . ?
C32 N18 N17 109.8(9) . . ?
C33 N19 Dy6 116.8(7) . . ?
C33 N19 Dy6A 99.6(7) . . ?
C36 N19 Dy6 124.7(9) . . ?
C36 N19 Dy6A 143.1(9) . . ?
C36 N19 C33 116.6(11) . . ?
C36 N20 C35 117.2(12) . . ?
N22 N21 Dy6 118.2(8) . . ?
N22 N21 Dy6A 100.8(7) . . ?
C43 N21 Dy6 128.8(10) . . ?
C43 N21 Dy6A 144.3(10) . . ?
C43 N21 N22 113.0(12) . . ?
C44 N22 N21 109.3(10) . . ?
C45 N23 Dy3 117.4(8) . . ?
C45 N23 Dy3A 136.2(8) . . ?
C45 N23 C48 117.5(11) . . ?
C48 N23 Dy3 125.1(9) . . ?
C48 N23 Dy3A 106.3(9) . . ?
C48 N24 C47 116.2(12) . . ?
O1 C1 Dy1A 14.5(5) . . ?
O1 C1 C2 119.9(13) . . ?
O1 C1 C6 122.9(13) . . ?
C2 C1 Dy1A 131.3(11) . . ?
C6 C1 Dy1A 111.0(10) . . ?
C6 C1 C2 117.2(14) . . ?
C1 C2 H2 119.4 . . ?
C3 C2 C1 121.2(16) . . ?
C3 C2 H2 119.4 . . ?
C2 C3 H3 120.5 . . ?
C2 C3 C4 118.9(16) . . ?
C4 C3 H3 120.5 . . ?
F2 C4 C3 118.3(15) . . ?
F2 C4 C5 120.1(15) . . ?
C5 C4 C3 121.6(15) . . ?
C4 C5 H5 120.5 . . ?
C4 C5 C6 118.9(16) . . ?
C6 C5 H5 120.5 . . ?
C1 C6 C7 122.8(13) . . ?
C5 C6 C1 122.1(14) . . ?
C5 C6 C7 115.2(13) . . ?
N1 C7 C6 126.1(13) . . ?
N1 C7 H7 117.0 . . ?
C6 C7 H7 117.0 . . ?
O2 C8 Dy4A 21.6(5) . . ?
O2 C8 Dy4B 35.8(6) . . ?
O2 C8 C9 113.8(12) . . ?
N2 C8 Dy4A 144.8(10) . . ?
N2 C8 Dy4B 155.6(10) . . ?
N2 C8 O2 127.0(13) . . ?
N2 C8 C9 119.1(12) . . ?
C9 C8 Dy4A 94.2(8) . . ?
C9 C8 Dy4B 80.4(8) . . ?
N3 C9 Dy4B 51.5(7) . . ?
N3 C9 C8 117.1(12) . . ?
N3 C9 C10 119.3(13) . . ?
C8 C9 Dy4B 68.1(7) . . ?
C10 C9 Dy4B 163.4(10) . . ?
C10 C9 C8 123.5(13) . . ?
C9 C10 H10 121.6 . . ?
C11 C10 C9 116.7(14) . . ?
C11 C10 H10 121.6 . . ?
N4 C11 C10 124.5(14) . . ?
N4 C11 H11 117.7 . . ?
C10 C11 H11 117.7 . . ?
N3 C12 H12 117.4 . . ?
N4 C12 N3 125.3(15) . . ?
N4 C12 H12 117.4 . . ?
O3 C13 C14 118.8(12) . . ?
O3 C13 C18 121.9(14) . . ?
C14 C13 C18 119.3(13) . . ?
C13 C14 H14 120.0 . . ?
C15 C14 C13 120.0(14) . . ?
C15 C14 H14 120.0 . . ?
C14 C15 H15 120.8 . . ?
C14 C15 C16 118.4(15) . . ?
C16 C15 H15 120.8 . . ?
F4 C16 C15 115.6(15) . . ?
C17 C16 F4 122.1(15) . . ?
C17 C16 C15 122.4(15) . . ?
C16 C17 H17 119.5 . . ?
C16 C17 C18 121.1(14) . . ?
C18 C17 H17 119.5 . . ?
C17 C18 C13 118.5(14) . . ?
C17 C18 C19 117.7(12) . . ?
C19 C18 C13 123.8(13) . . ?
N5 C19 C18 128.0(12) . . ?
N5 C19 H19A 116.0 . . ?
C18 C19 H19A 116.0 . . ?
O4 C20 Dy4A 25.8(5) . . ?
O4 C20 C21 115.3(12) . . ?
N6 C20 Dy4A 98.6(9) . . ?
N6 C20 O4 123.9(13) . . ?
N6 C20 C21 120.8(12) . . ?
C21 C20 Dy4A 140.0(9) . . ?
N7 C21 C20 116.4(12) . . ?
N7 C21 C22 120.6(15) . . ?
C22 C21 C20 123.0(13) . . ?
C21 C22 H22 121.5 . . ?
C23 C22 C21 117.0(14) . . ?
C23 C22 H22 121.5 . . ?
N8 C23 C22 123.9(13) . . ?
N8 C23 H23 118.0 . . ?
C22 C23 H23 118.0 . . ?
Dy1A C24 H24 66.1 . . ?
N7 C24 Dy1A 51.1(7) . . ?
N7 C24 H24 116.9 . . ?
N8 C24 Dy1A 174.7(11) . . ?
N8 C24 N7 126.2(14) . . ?
N8 C24 H24 116.9 . . ?
O9 C25 Dy3A 28.8(5) . . ?
O9 C25 C26 119.0(12) . . ?
O9 C25 C30 122.4(12) . . ?
C26 C25 Dy3A 137.4(10) . . ?
C26 C25 C30 118.6(13) . . ?
C30 C25 Dy3A 100.4(8) . . ?
C25 C26 H26 118.9 . . ?
C27 C26 C25 122.2(13) . . ?
C27 C26 H26 118.9 . . ?
C26 C27 H27 121.0 . . ?
C26 C27 C28 118.0(13) . . ?
C28 C27 H27 121.0 . . ?
F1 C28 C27 118.7(14) . . ?
C29 C28 F1 119.5(14) . . ?
C29 C28 C27 121.8(14) . . ?
C28 C29 H29 119.9 . . ?
C28 C29 C30 120.2(13) . . ?
C30 C29 H29 119.9 . . ?
C25 C30 Dy3A 51.1(7) . . ?
C25 C30 C29 119.2(12) . . ?
C25 C30 C31 123.9(12) . . ?
C29 C30 Dy3A 162.4(10) . . ?
C29 C30 C31 116.9(12) . . ?
C31 C30 Dy3A 74.8(7) . . ?
Dy3A C31 H31 166.8 . . ?
N17 C31 Dy3A 49.6(6) . . ?
N17 C31 C30 125.4(11) . . ?
N17 C31 H31 117.3 . . ?
C30 C31 Dy3A 75.8(7) . . ?
C30 C31 H31 117.3 . . ?
O10 C32 Dy6A 19.2(5) . . ?
O10 C32 N18 126.6(11) . . ?
O10 C32 C33 114.9(11) . . ?
N18 C32 Dy6A 145.2(8) . . ?
N18 C32 C33 118.4(10) . . ?
C33 C32 Dy6A 96.2(8) . . ?
N19 C33 C32 115.1(10) . . ?
N19 C33 C34 120.7(12) . . ?
C34 C33 C32 124.2(12) . . ?
C33 C34 H34 121.3 . . ?
C33 C34 C35 117.4(14) . . ?
C35 C34 H34 121.3 . . ?
N20 C35 C34 121.8(13) . . ?
N20 C35 H35 119.1 . . ?
C34 C35 H35 119.1 . . ?
N19 C36 H36 116.8 . . ?
N20 C36 N19 126.3(13) . . ?
N20 C36 H36 116.8 . . ?
O11 C37 C38 121.6(13) . . ?
O11 C37 C42 122.5(13) . . ?
C38 C37 C42 115.9(14) . . ?
C37 C38 H38 117.2 . . ?
C39 C38 C37 125.6(16) . . ?
C39 C38 H38 117.2 . . ?
C38 C39 H39 122.1 . . ?
C38 C39 C40 115.8(15) . . ?
C40 C39 H39 122.1 . . ?
C39 C40 F5 118.2(16) . . ?
C41 C40 F5 116.3(16) . . ?
C41 C40 C39 125.5(15) . . ?
C40 C41 H41 121.4 . . ?
C40 C41 C42 117.2(15) . . ?
C42 C41 H41 121.4 . . ?
C37 C42 C41 119.7(15) . . ?
C37 C42 C43 123.4(13) . . ?
C41 C42 C43 116.8(14) . . ?
N21 C43 C42 124.9(14) . . ?
N21 C43 H43 117.6 . . ?
C42 C43 H43 117.6 . . ?
O12 C44 Dy6A 23.7(6) . . ?
O12 C44 N22 126.8(12) . . ?
O12 C44 C45 115.4(12) . . ?
N22 C44 Dy6A 103.1(8) . . ?
N22 C44 C45 117.9(12) . . ?
C45 C44 Dy6A 138.9(9) . . ?
N23 C45 C44 115.1(11) . . ?
N23 C45 C46 121.0(13) . . ?
C46 C45 C44 123.9(13) . . ?
C45 C46 H46 121.7 . . ?
C47 C46 C45 116.6(14) . . ?
C47 C46 H46 121.7 . . ?
N24 C47 C46 123.0(13) . . ?
N24 C47 H47 118.5 . . ?
C46 C47 H47 118.5 . . ?
N23 C48 H48 117.2 . . ?
N24 C48 N23 125.7(13) . . ?
N24 C48 H48 117.2 . . ?
O5 C49 Dy2A 20.7(5) . . ?
O5 C49 C50 119.6(14) . . ?
O5 C49 C54 121.3(13) . . ?
C50 C49 Dy2A 132.7(11) . . ?
C50 C49 C54 119.0(14) . . ?
C54 C49 Dy2A 106.2(9) . . ?
C49 C50 H50 118.9 . . ?
C51 C50 C49 122.2(16) . . ?
C51 C50 H50 118.9 . . ?
C50 C51 H51 119.9 . . ?
C50 C51 C52 120.2(15) . . ?
C52 C51 H51 119.9 . . ?
F3 C52 C51 120.3(14) . . ?
F3 C52 C53 120.1(15) . . ?
C51 C52 C53 119.6(14) . . ?
C52 C53 H53 118.6 . . ?
C52 C53 C54 122.8(14) . . ?
C54 C53 H53 118.6 . . ?
C53 C54 C49 116.2(14) . . ?
C53 C54 C55 119.0(12) . . ?
C55 C54 C49 124.8(12) . . ?
N9 C55 C54 126.4(12) . . ?
N9 C55 H55 116.8 . . ?
C54 C55 H55 116.8 . . ?
O6 C56 Dy5A 18.1(6) . . ?
O6 C56 C57 117.1(11) . . ?
N10 C56 Dy5A 141.2(10) . . ?
N10 C56 O6 124.5(13) . . ?
N10 C56 C57 118.4(12) . . ?
C57 C56 Dy5A 99.8(8) . . ?
N11 C57 C56 114.1(11) . . ?
C58 C57 N11 119.9(14) . . ?
C58 C57 C56 126.1(13) . . ?
C57 C58 H58 121.0 . . ?
C59 C58 C57 118.0(15) . . ?
C59 C58 H58 121.0 . . ?
N12 C59 C58 122.5(14) . . ?
N12 C59 H59 118.8 . . ?
C58 C59 H59 118.8 . . ?
N11 C60 H60 116.5 . . ?
N12 C60 N11 127.1(15) . . ?
N12 C60 H60 116.5 . . ?
O7 C61 C62 119.0(18) . . ?
O7 C61 C66 123.1(16) . . ?
C66 C61 C62 117.9(18) . . ?
O7 C61A C62A 116(2) . . ?
O7 C61A C66A 122(2) . . ?
C66A C61A C62A 122(2) . . ?
C61 C62 H62 119.8 . . ?
C63 C62 C61 120(2) . . ?
C63 C62 H62 119.8 . . ?
C61A C62A H62A 119.8 . . ?
C63A C62A C61A 120(3) . . ?
C63A C62A H62A 119.8 . . ?
C62 C63 H63 119.7 . . ?
C62 C63 C64 121(2) . . ?
C64 C63 H63 119.7 . . ?
C62A C63A H63A 121.4 . . ?
C62A C63A C64A 117(3) . . ?
C64A C63A H63A 121.4 . . ?
F6 C64 C63 119(2) . . ?
F6 C64 C65 119(2) . . ?
C63 C64 C65 122(2) . . ?
F6A C64A F6 36.0(18) . . ?
F6A C64A C63A 116(3) . . ?
F6A C64A C65A 119(3) . . ?
C63A C64A F6 122(2) . . ?
C63A C64A C65A 125(2) . . ?
C65A C64A F6 103(2) . . ?
C64 C65 H65 122.1 . . ?
C64 C65 C66 116(2) . . ?
C66 C65 H65 122.1 . . ?
C64A C65A H65A 121.8 . . ?
C64A C65A C66A 116(2) . . ?
C66A C65A H65A 121.8 . . ?
C61 C66 C65 123.4(17) . . ?
C61 C66 C67 125.2(16) . . ?
C65 C66 C67 111.3(16) . . ?
C61A C66A C65A 119(2) . . ?
C61A C66A C67 126(2) . . ?
C65A C66A C67 115(2) . . ?
N13 C67 Dy5B 18.9(7) . . ?
N13 C67 C66 120.7(15) . . ?
N13 C67 C66A 121.5(17) . . ?
O8 C68 Dy5A 24.0(6) . . ?
O8 C68 Dy5B 46.4(6) . . ?
O8 C68 C69 117.5(13) . . ?
N14 C68 Dy5A 100.2(9) . . ?
N14 C68 Dy5B 77.7(8) . . ?
N14 C68 O8 124.0(13) . . ?
N14 C68 C69 118.4(13) . . ?
C69 C68 Dy5A 140.8(10) . . ?
C69 C68 Dy5B 162.9(11) . . ?
N15 C69 Dy2B 30.8(6) . . ?
N15 C69 C68 115.9(13) . . ?
N15 C69 C70 120.1(14) . . ?
C68 C69 Dy2B 85.1(9) . . ?
C70 C69 Dy2B 151.0(11) . . ?
C70 C69 C68 123.9(14) . . ?
C69 C70 H70 121.5 . . ?
C71 C70 C69 117.1(14) . . ?
C71 C70 H70 121.5 . . ?
N16 C71 C70 122.8(14) . . ?
N16 C71 H71 118.6 . . ?
C70 C71 H71 118.6 . . ?
Dy2B C72 H72 79.2 . . ?
N15 C72 Dy2B 37.8(6) . . ?
N15 C72 H72 117.0 . . ?
N16 C72 Dy2B 163.8(11) . . ?
N16 C72 N15 126.1(13) . . ?
N16 C72 H72 117.0 . . ?
O19 C78 H78A 109.5 . . ?
O19 C78 H78B 109.5 . . ?
O19 C78 H78C 109.5 . . ?
H78A C78 H78B 109.5 . . ?
H78A C78 H78C 109.5 . . ?
H78B C78 H78C 109.5 . . ?
Dy1 C107 Dy2 119.0(4) . . ?
Dy2A C107 Dy1A 116.3(4) . . ?
Dy2A C107 Dy3A 116.1(4) . . ?
Dy3 C107 Dy1 120.4(4) . . ?
Dy3 C107 Dy2 120.2(4) . . ?
Dy3A C107 Dy1A 104.7(4) . . ?
O13 C107 Dy1 60.1(6) . . ?
O13 C107 Dy1A 56.1(6) . . ?
O13 C107 Dy2 176.7(9) . . ?
O13 C107 Dy2A 163.9(9) . . ?
O13 C107 Dy3 60.4(6) . . ?
O13 C107 Dy3A 58.4(6) . . ?
O13 C107 O14 120.5(11) . . ?
O13 C107 O15 120.4(11) . . ?
O14 C107 Dy1 60.3(6) . . ?
O14 C107 Dy1A 67.4(6) . . ?
O14 C107 Dy2 58.7(6) . . ?
O14 C107 Dy2A 60.0(6) . . ?
O14 C107 Dy3 175.9(9) . . ?
O14 C107 Dy3A 164.2(9) . . ?
O14 C107 O15 119.0(10) . . ?
O15 C107 Dy1 177.4(9) . . ?
O15 C107 Dy1A 164.6(9) . . ?
O15 C107 Dy2 60.3(6) . . ?
O15 C107 Dy2A 62.6(6) . . ?
O15 C107 Dy3 60.0(6) . . ?
O15 C107 Dy3A 65.3(6) . . ?
Dy4 C111 Dy6 117.0(4) . . ?
Dy5 C111 Dy4 118.7(5) . . ?
Dy5 C111 Dy6 124.2(5) . . ?
Dy6A C111 Dy5A 113.7(4) . . ?
O16 C111 Dy4 58.8(6) . . ?
O16 C111 Dy5 60.0(6) . . ?
O16 C111 Dy5A 59.3(6) . . ?
O16 C111 Dy6 175.7(9) . . ?
O16 C111 Dy6A 161.1(10) . . ?
O16 C111 O17 121.1(12) . . ?
O16 C111 O18 118.8(12) . . ?
O17 C111 Dy4 179.5(10) . . ?
O17 C111 Dy5 61.3(7) . . ?
O17 C111 Dy5A 67.4(6) . . ?
O17 C111 Dy6 63.1(7) . . ?
O17 C111 Dy6A 64.2(7) . . ?
O17 C111 O18 120.1(12) . . ?
O18 C111 Dy4 60.0(7) . . ?
O18 C111 Dy5 175.6(10) . . ?
O18 C111 Dy5A 155.5(10) . . ?
O18 C111 Dy6 57.1(7) . . ?
O18 C111 Dy6A 59.3(7) . . ?
C73 O23 H23A 112.5 . . ?
O23 C73 H73A 107.9 . . ?
O23 C73 H73B 112.6 . . ?
O23 C73 H73C 107.9 . . ?
H73A C73 H73B 109.5 . . ?
H73A C73 H73C 109.5 . . ?
H73B C73 H73C 109.4 . . ?
C76 O22 H22A 112.9 . . ?
O22 C76 H76A 107.8 . . ?
O22 C76 H76B 107.3 . . ?
O22 C76 H76C 113.4 . . ?
H76A C76 H76B 109.4 . . ?
H76A C76 H76C 109.4 . . ?
H76B C76 H76C 109.5 . . ?
C74 O20 H20 108.2 . . ?
O20 C74 H74A 109.4 . . ?
O20 C74 H74B 108.3 . . ?
O20 C74 H74C 110.7 . . ?
H74A C74 H74B 109.5 . . ?
H74A C74 H74C 109.5 . . ?
H74B C74 H74C 109.4 . . ?
C77 O24 H24A 105.8 . . ?
O24 C77 H77A 110.6 . . ?
O24 C77 H77B 105.3 . . ?
O24 C77 H77C 112.5 . . ?
H77A C77 H77B 109.4 . . ?
H77A C77 H77C 109.5 . . ?
H77B C77 H77C 109.5 . . ?
C75 O21 H21 123.8 . . ?
O21 C75 H75A 110.3 . . ?
O21 C75 H75B 109.3 . . ?
O21 C75 H75C 108.8 . . ?
H75A C75 H75B 109.5 . . ?
H75A C75 H75C 109.5 . . ?
H75B C75 H75C 109.4 . . ?

loop_
_geom_bond_atom_site_label_1
_geom_bond_atom_site_label_2
_geom_bond_distance
_geom_bond_site_symmetry_2
_geom_bond_publ_flag
Dy1 Dy4 3.9012(9) . ?
Dy1 O1 2.125(9) . ?
Dy1 O1W 2.375(10) . ?
Dy1 O2 2.336(9) . ?
Dy1 O4 2.359(9) . ?
Dy1 O13 2.435(9) . ?
Dy1 O14 2.439(8) . ?
Dy1 N1 2.439(11) . ?
Dy1 N7 2.532(12) . ?
Dy1 C107 2.804(12) . ?
Dy1A Dy4A 3.91414(9) . ?
Dy1A O1 1.320(10) . ?
Dy1A O1W 2.558(10) . ?
Dy1A O13 2.458(9) . ?
Dy1A O14 2.710(9) . ?
Dy1A N1 2.693(11) . ?
Dy1A N7 2.322(11) . ?
Dy1A C1 2.576(15) . ?
Dy1A C24 2.916(14) . ?
Dy1A C107 2.929(12) . ?
Dy2 Dy5 3.8779(9) . ?
Dy2 Cl1 2.727(3) . ?
Dy2 O5 2.129(10) . ?
Dy2 O6 2.337(9) . ?
Dy2 O8 2.319(9) . ?
Dy2 O14 2.440(8) . ?
Dy2 O15 2.475(9) . ?
Dy2 N9 2.448(10) . ?
Dy2 N15 2.544(10) . ?
Dy2 C107 2.846(12) . ?
Dy2A Dy5A 3.82814(8) . ?
Dy2A Cl1 3.202(4) . ?
Dy2A O5 1.279(10) . ?
Dy2A O14 2.366(8) . ?
Dy2A O15 2.426(8) . ?
Dy2A N9 2.578(10) . ?
Dy2A N15 2.629(10) . ?
Dy2A C49 2.466(14) . ?
Dy2A C107 2.731(11) . ?
Dy2B Cl1 2.790(4) . ?
Dy2B O5 1.896(10) . ?
Dy2B O8 2.436(10) . ?
Dy2B O14 2.397(8) . ?
Dy2B N15 1.803(10) . ?
Dy2B C69 2.804(15) . ?
Dy2B C72 2.660(14) . ?
Dy3 Dy6 3.8517(8) . ?
Dy3 O2W 2.427(9) . ?
Dy3 O9 2.126(9) . ?
Dy3 O10 2.341(8) . ?
Dy3 O12 2.320(9) . ?
Dy3 O13 2.439(9) . ?
Dy3 O15 2.430(9) . ?
Dy3 N17 2.459(10) . ?
Dy3 N23 2.551(11) . ?
Dy3 C107 2.803(12) . ?
Dy3A Dy6A 3.86407(8) . ?
Dy3A O2W 2.877(9) . ?
Dy3A O9 1.281(9) . ?
Dy3A O13 2.366(9) . ?
Dy3A O15 2.519(9) . ?
Dy3A N17 2.269(10) . ?
Dy3A N23 2.900(11) . ?
Dy3A C25 2.280(13) . ?
Dy3A C30 2.883(14) . ?
Dy3A C31 2.871(12) . ?
Dy3A C107 2.768(13) . ?
Dy4 O2 2.338(9) . ?
Dy4 O3 2.143(9) . ?
Dy4 O3W 2.366(11) . ?
Dy4 O4 2.294(10) . ?
Dy4 O16 2.397(9) . ?
Dy4 O18 2.424(10) . ?
Dy4 N3 2.539(11) . ?
Dy4 N5 2.465(11) . ?
Dy4 C111 2.796(13) . ?
Dy4A O2 1.845(9) . ?
Dy4A O3W 2.360(10) . ?
Dy4A H3WA 2.4867 . ?
Dy4A O4 1.476(10) . ?
Dy4A O16 2.809(10) . ?
Dy4A O18 2.591(10) . ?
Dy4A N3 2.935(11) . ?
Dy4A N5 2.514(11) . ?
Dy4A C8 2.997(12) . ?
Dy4A C20 2.558(13) . ?
Dy4B O2 1.703(9) . ?
Dy4B O3 2.771(10) . ?
Dy4B O3W 1.931(10) . ?
Dy4B H3WA 2.1908 . ?
Dy4B H3WB 2.5666 . ?
Dy4B O4 2.194(10) . ?
Dy4B O16 2.836(10) . ?
Dy4B N3 2.178(11) . ?
Dy4B N5 2.943(11) . ?
Dy4B C8 2.583(13) . ?
Dy4B C9 2.745(14) . ?
Dy5 O6 2.320(10) . ?
Dy5 O7 2.163(11) . ?
Dy5 O8 2.334(10) . ?
Dy5 O16 2.423(9) . ?
Dy5 O17 2.450(9) . ?
Dy5 O19 2.416(9) . ?
Dy5 N11 2.539(11) . ?
Dy5 N13 2.439(12) . ?
Dy5 C111 2.792(13) . ?
Dy5A O6 1.791(9) . ?
Dy5A O8 1.488(9) . ?
Dy5A O16 2.464(9) . ?
Dy5A O17 2.643(9) . ?
Dy5A O19 2.557(9) . ?
Dy5A N13 2.618(11) . ?
Dy5A C56 3.000(13) . ?
Dy5A C68 2.586(14) . ?
Dy5A C111 2.857(12) . ?
Dy5B O6 2.717(9) . ?
Dy5B O7 2.535(11) . ?
Dy5B O8 1.701(10) . ?
Dy5B O16 2.326(9) . ?
Dy5B O19 2.419(9) . ?
Dy5B N13 1.659(11) . ?
Dy5B N14 2.401(12) . ?
Dy5B C67 2.844(16) . ?
Dy5B C68 2.316(14) . ?
Dy6 Cl2 2.721(3) . ?
Dy6 O10 2.364(9) . ?
Dy6 O11 2.141(9) . ?
Dy6 O12 2.311(9) . ?
Dy6 O17 2.535(9) . ?
Dy6 O18 2.401(9) . ?
Dy6 N19 2.546(10) . ?
Dy6 N21 2.432(11) . ?
Dy6 C111 2.844(13) . ?
Dy6A Cl2 3.051(3) . ?
Dy6A O10 1.749(9) . ?
Dy6A O12 1.699(9) . ?
Dy6A O17 2.453(10) . ?
Dy6A O18 2.345(9) . ?
Dy6A N19 2.917(10) . ?
Dy6A N21 2.802(11) . ?
Dy6A C32 2.916(12) . ?
Dy6A C44 2.799(13) . ?
Dy6A C111 2.724(14) . ?
F1 C28 1.381(18) . ?
F2 C4 1.355(17) . ?
F3 C52 1.352(16) . ?
F4 C16 1.373(18) . ?
F5 C40 1.389(18) . ?
F6 F6A 0.98(5) . ?
F6 C64 1.37(2) . ?
F6 C64A 1.67(4) . ?
F6A C64A 1.37(3) . ?
O1 C1 1.343(17) . ?
O1W H1WA 0.8485 . ?
O1W H1WB 0.8502 . ?
O2 C8 1.309(15) . ?
O2W H2WA 0.8500 . ?
O2W H2WB 0.8504 . ?
O3 C13 1.318(16) . ?
O3W H3WA 0.8750 . ?
O3W H3WB 0.8747 . ?
O4 C20 1.335(15) . ?
O5 C49 1.369(17) . ?
O6 C56 1.321(15) . ?
O7 C61 1.34(2) . ?
O7 C61A 1.33(2) . ?
O8 C68 1.309(16) . ?
O9 C25 1.338(16) . ?
O10 C32 1.291(14) . ?
O11 C37 1.296(17) . ?
O12 C44 1.290(15) . ?
O13 C107 1.266(14) . ?
O14 C107 1.281(15) . ?
O15 C107 1.301(14) . ?
O16 C111 1.263(16) . ?
O17 C111 1.270(15) . ?
O18 C111 1.286(15) . ?
O19 H19 0.8524 . ?
O19 C78 1.42(2) . ?
N1 N2 1.412(16) . ?
N1 C7 1.264(18) . ?
N2 C8 1.278(18) . ?
N3 C9 1.356(18) . ?
N3 C12 1.357(18) . ?
N4 C11 1.32(2) . ?
N4 C12 1.308(19) . ?
N5 N6 1.403(16) . ?
N5 C19 1.302(18) . ?
N6 C20 1.288(18) . ?
N7 C21 1.319(18) . ?
N7 C24 1.332(19) . ?
N8 C23 1.348(19) . ?
N8 C24 1.315(18) . ?
N9 N10 1.390(16) . ?
N9 C55 1.280(16) . ?
N10 C56 1.311(18) . ?
N11 C57 1.385(18) . ?
N11 C60 1.327(18) . ?
N12 C59 1.35(2) . ?
N12 C60 1.297(19) . ?
N13 N14 1.403(16) . ?
N13 C67 1.311(18) . ?
N14 C68 1.298(18) . ?
N15 C69 1.319(18) . ?
N15 C72 1.333(17) . ?
N16 C71 1.33(2) . ?
N16 C72 1.318(18) . ?
N17 N18 1.418(13) . ?
N17 C31 1.258(16) . ?
N18 C32 1.307(17) . ?
N19 C33 1.361(17) . ?
N19 C36 1.338(16) . ?
N20 C35 1.33(2) . ?
N20 C36 1.317(17) . ?
N21 N22 1.400(15) . ?
N21 C43 1.246(19) . ?
N22 C44 1.327(18) . ?
N23 C45 1.325(17) . ?
N23 C48 1.344(17) . ?
N24 C47 1.328(19) . ?
N24 C48 1.318(17) . ?
C1 C2 1.41(2) . ?
C1 C6 1.41(2) . ?
C2 H2 0.9500 . ?
C2 C3 1.39(2) . ?
C3 H3 0.9500 . ?
C3 C4 1.40(3) . ?
C4 C5 1.38(2) . ?
C5 H5 0.9500 . ?
C5 C6 1.38(2) . ?
C6 C7 1.49(2) . ?
C7 H7 0.9500 . ?
C8 C9 1.46(2) . ?
C9 C10 1.423(19) . ?
C10 H10 0.9500 . ?
C10 C11 1.34(2) . ?
C11 H11 0.9500 . ?
C12 H12 0.9500 . ?
C13 C14 1.42(2) . ?
C13 C18 1.437(18) . ?
C14 H14 0.9500 . ?
C14 C15 1.39(2) . ?
C15 H15 0.9500 . ?
C15 C16 1.41(2) . ?
C16 C17 1.35(2) . ?
C17 H17 0.9500 . ?
C17 C18 1.38(2) . ?
C18 C19 1.41(2) . ?
C19 H19A 0.9500 . ?
C20 C21 1.47(2) . ?
C21 C22 1.38(2) . ?
C22 H22 0.9500 . ?
C22 C23 1.35(2) . ?
C23 H23 0.9500 . ?
C24 H24 0.9500 . ?
C25 C26 1.398(19) . ?
C25 C30 1.401(17) . ?
C26 H26 0.9500 . ?
C26 C27 1.38(2) . ?
C27 H27 0.9500 . ?
C27 C28 1.38(2) . ?
C28 C29 1.37(2) . ?
C29 H29 0.9500 . ?
C29 C30 1.401(19) . ?
C30 C31 1.459(17) . ?
C31 H31 0.9500 . ?
C32 C33 1.496(16) . ?
C33 C34 1.387(17) . ?
C34 H34 0.9500 . ?
C34 C35 1.391(19) . ?
C35 H35 0.9500 . ?
C36 H36 0.9500 . ?
C37 C38 1.41(2) . ?
C37 C42 1.43(2) . ?
C38 H38 0.9500 . ?
C38 C39 1.34(2) . ?
C39 H39 0.9500 . ?
C39 C40 1.38(3) . ?
C40 C41 1.35(2) . ?
C41 H41 0.9500 . ?
C41 C42 1.438(19) . ?
C42 C43 1.47(2) . ?
C43 H43 0.9500 . ?
C44 C45 1.493(18) . ?
C45 C46 1.391(17) . ?
C46 H46 0.9500 . ?
C46 C47 1.38(2) . ?
C47 H47 0.9500 . ?
C48 H48 0.9500 . ?
C49 C50 1.38(2) . ?
C49 C54 1.436(19) . ?
C50 H50 0.9500 . ?
C50 C51 1.36(2) . ?
C51 H51 0.9500 . ?
C51 C52 1.36(2) . ?
C52 C53 1.38(2) . ?
C53 H53 0.9500 . ?
C53 C54 1.39(2) . ?
C54 C55 1.43(2) . ?
C55 H55 0.9500 . ?
C56 C57 1.46(2) . ?
C57 C58 1.366(19) . ?
C58 H58 0.9500 . ?
C58 C59 1.36(2) . ?
C59 H59 0.9500 . ?
C60 H60 0.9500 . ?
C61 C62 1.40(3) . ?
C61 C66 1.38(2) . ?
C61A C62A 1.40(3) . ?
C61A C66A 1.38(3) . ?
C62 H62 0.9500 . ?
C62 C63 1.38(3) . ?
C62A H62A 0.9500 . ?
C62A C63A 1.38(3) . ?
C63 H63 0.9500 . ?
C63 C64 1.38(3) . ?
C63A H63A 0.9500 . ?
C63A C64A 1.38(3) . ?
C64 C65 1.40(3) . ?
C64A C65A 1.40(3) . ?
C65 H65 0.9500 . ?
C65 C66 1.41(2) . ?
C65A H65A 0.9500 . ?
C65A C66A 1.41(3) . ?
C66 C67 1.50(2) . ?
C66A C67 1.51(2) . ?
C68 C69 1.44(2) . ?
C69 C70 1.415(19) . ?
C70 H70 0.9500 . ?
C70 C71 1.35(2) . ?
C71 H71 0.9500 . ?
C72 H72 0.9500 . ?
C78 H78A 0.9800 . ?
C78 H78B 0.9800 . ?
C78 H78C 0.9800 . ?
O23 H23A 0.8397 . ?
O23 C73 1.369(16) . ?
C73 H73A 0.9793 . ?
C73 H73B 0.9803 . ?
C73 H73C 0.9804 . ?
O22 H22A 0.8199 . ?
O22 C76 1.430(18) . ?
C76 H76A 0.9598 . ?
C76 H76B 0.9598 . ?
C76 H76C 0.9601 . ?
O20 H20 0.8197 . ?
O20 C74 1.462(13) . ?
C74 H74A 0.9796 . ?
C74 H74B 0.9802 . ?
C74 H74C 0.9804 . ?
O24 H24A 0.8403 . ?
O24 C77 1.452(18) . ?
C77 H77A 0.9802 . ?
C77 H77B 0.9800 . ?
C77 H77C 0.9793 . ?
O21 H21 0.8303 . ?
O21 C75 1.442(16) . ?
C75 H75A 0.9790 . ?
C75 H75B 0.9801 . ?
C75 H75C 0.9802 . ?

loop_
_geom_torsion_atom_site_label_1
_geom_torsion_atom_site_label_2
_geom_torsion_atom_site_label_3
_geom_torsion_atom_site_label_4
_geom_torsion
_geom_torsion_site_symmetry_1
_geom_torsion_site_symmetry_2
_geom_torsion_site_symmetry_3
_geom_torsion_site_symmetry_4
_geom_torsion_publ_flag
Dy1 O1 C1 C2 -153.8(11) . . . . ?
Dy1 O1 C1 C6 28(2) . . . . ?
Dy1 O2 C8 N2 7.2(17) . . . . ?
Dy1 O2 C8 C9 -170.3(8) . . . . ?
Dy1 O4 C20 N6 179.7(9) . . . . ?
Dy1 O4 C20 C21 1.4(15) . . . . ?
Dy1 O13 C107 Dy3 -175.9(5) . . . . ?
Dy1 O13 C107 O14 -0.5(12) . . . . ?
Dy1 O13 C107 O15 -177.1(10) . . . . ?
Dy1 O14 C107 Dy2 176.8(5) . . . . ?
Dy1 O14 C107 O13 0.5(12) . . . . ?
Dy1 O14 C107 O15 177.1(10) . . . . ?
Dy1 N1 N2 C8 -9.7(13) . . . . ?
Dy1 N1 C7 C6 -5(2) . . . . ?
Dy1 N7 C21 C20 5.8(15) . . . . ?
Dy1 N7 C21 C22 -171.6(11) . . . . ?
Dy1 N7 C24 N8 171.4(11) . . . . ?
Dy1A Dy4A O2 C8 -146.6(16) . . . . ?
Dy1A Dy4A O4 C20 168.5(14) . . . . ?
Dy1A O1 C1 C2 -144.7(17) . . . . ?
Dy1A O1 C1 C6 38(3) . . . . ?
Dy1A O13 C107 Dy2A 66(3) . . . . ?
Dy1A O13 C107 Dy3A 140.5(5) . . . . ?
Dy1A O13 C107 O14 -21.2(13) . . . . ?
Dy1A O13 C107 O15 162.3(10) . . . . ?
Dy1A O14 C107 Dy2A -142.5(4) . . . . ?
Dy1A O14 C107 Dy3A -62(3) . . . . ?
Dy1A O14 C107 O13 18.9(11) . . . . ?
Dy1A O14 C107 O15 -164.4(10) . . . . ?
Dy1A N1 N2 C8 -15.7(17) . . . . ?
Dy1A N1 C7 C6 1.7(17) . . . . ?
Dy1A N7 C21 C20 6(2) . . . . ?
Dy1A N7 C21 C22 -171.6(11) . . . . ?
Dy1A N7 C24 N8 174.3(13) . . . . ?
Dy1A C1 C2 C3 168.4(13) . . . . ?
Dy1A C1 C6 C5 -172.9(11) . . . . ?
Dy1A C1 C6 C7 6.9(16) . . . . ?
Dy2 O5 C49 C50 -155.0(11) . . . . ?
Dy2 O5 C49 C54 26(2) . . . . ?
Dy2 O6 C56 N10 11.2(16) . . . . ?
Dy2 O6 C56 C57 -167.3(8) . . . . ?
Dy2 O8 C68 N14 165.4(9) . . . . ?
Dy2 O8 C68 C69 -10.7(15) . . . . ?
Dy2 O14 C107 Dy1 -176.8(5) . . . . ?
Dy2 O14 C107 O13 -176.3(10) . . . . ?
Dy2 O14 C107 O15 0.4(12) . . . . ?
Dy2 O15 C107 Dy3 175.1(5) . . . . ?
Dy2 O15 C107 O13 176.3(10) . . . . ?
Dy2 O15 C107 O14 -0.4(12) . . . . ?
Dy2 N9 N10 C56 -11.7(14) . . . . ?
Dy2 N9 C55 C54 5.8(18) . . . . ?
Dy2 N15 C69 C68 2.7(13) . . . . ?
Dy2 N15 C69 C70 -176.3(9) . . . . ?
Dy2 N15 C72 N16 174.0(11) . . . . ?
Dy2A Dy5A O6 C56 -158.3(17) . . . . ?
Dy2A Dy5A O8 C68 167.4(13) . . . . ?
Dy2A O5 C49 C50 -134.6(14) . . . . ?
Dy2A O5 C49 C54 47(2) . . . . ?
Dy2A O14 C107 Dy1A 142.5(4) . . . . ?
Dy2A O14 C107 Dy3A 80(3) . . . . ?
Dy2A O14 C107 O13 161.4(10) . . . . ?
Dy2A O14 C107 O15 -22.0(11) . . . . ?
Dy2A O15 C107 Dy1A -90(3) . . . . ?
Dy2A O15 C107 Dy3A -141.6(4) . . . . ?
Dy2A O15 C107 O13 -162.0(11) . . . . ?
Dy2A O15 C107 O14 21.4(11) . . . . ?
Dy2A N9 N10 C56 -8.0(18) . . . . ?
Dy2A N9 C55 C54 2.8(15) . . . . ?
Dy2A N15 C69 C68 -6.2(17) . . . . ?
Dy2A N15 C69 C70 174.7(9) . . . . ?
Dy2A N15 C72 N16 -177.8(12) . . . . ?
Dy2A C49 C50 C51 160.5(12) . . . . ?
Dy2A C49 C54 C53 -164.0(9) . . . . ?
Dy2A C49 C54 C55 14.8(15) . . . . ?
Dy2B O5 C49 C50 -150(2) . . . . ?
Dy2B O5 C49 C54 31(4) . . . . ?
Dy2B O8 C68 Dy5B 168.3(7) . . . . ?
Dy2B O8 C68 N14 171.5(10) . . . . ?
Dy2B O8 C68 C69 -4.7(12) . . . . ?
Dy2B O14 C107 O13 172.1(9) . . . . ?
Dy2B O14 C107 O15 -11.3(14) . . . . ?
Dy2B N15 C69 C68 -1.0(16) . . . . ?
Dy2B N15 C69 C70 179.9(9) . . . . ?
Dy2B N15 C72 N16 178.3(12) . . . . ?
Dy2B C69 C70 C71 1(3) . . . . ?
Dy3 O9 C25 C26 -146.6(11) . . . . ?
Dy3 O9 C25 C30 36(2) . . . . ?
Dy3 O10 C32 N18 16.5(16) . . . . ?
Dy3 O10 C32 C33 -164.3(7) . . . . ?
Dy3 O12 C44 N22 172.7(9) . . . . ?
Dy3 O12 C44 C45 -5.4(15) . . . . ?
Dy3 O13 C107 Dy1 175.9(5) . . . . ?
Dy3 O13 C107 O14 175.4(10) . . . . ?
Dy3 O13 C107 O15 -1.2(12) . . . . ?
Dy3 O15 C107 Dy2 -175.1(5) . . . . ?
Dy3 O15 C107 O13 1.2(12) . . . . ?
Dy3 O15 C107 O14 -175.4(10) . . . . ?
Dy3 N17 N18 C32 -12.5(12) . . . . ?
Dy3 N17 C31 C30 -1.0(19) . . . . ?
Dy3 N23 C45 C44 4.4(14) . . . . ?
Dy3 N23 C45 C46 -178.2(9) . . . . ?
Dy3 N23 C48 N24 -179.8(10) . . . . ?
Dy3A Dy6A O10 C32 -161.0(17) . . . . ?
Dy3A Dy6A O12 C44 174.8(14) . . . . ?
Dy3A O9 C25 C26 -137.5(12) . . . . ?
Dy3A O9 C25 C30 44.8(17) . . . . ?
Dy3A O13 C107 Dy1A -140.5(5) . . . . ?
Dy3A O13 C107 Dy2A -75(3) . . . . ?
Dy3A O13 C107 O14 -161.6(10) . . . . ?
Dy3A O13 C107 O15 21.8(12) . . . . ?
Dy3A O15 C107 Dy1A 52(3) . . . . ?
Dy3A O15 C107 Dy2A 141.6(4) . . . . ?
Dy3A O15 C107 O13 -20.4(11) . . . . ?
Dy3A O15 C107 O14 163.0(11) . . . . ?
Dy3A N17 N18 C32 -8.4(17) . . . . ?
Dy3A N17 C31 C30 -2.6(15) . . . . ?
Dy3A N23 C45 C44 1.3(17) . . . . ?
Dy3A N23 C45 C46 178.7(9) . . . . ?
Dy3A N23 C48 N24 -176.8(12) . . . . ?
Dy3A C25 C26 C27 154.4(14) . . . . ?
Dy3A C25 C30 C29 -162.2(12) . . . . ?
Dy3A C25 C30 C31 18.5(15) . . . . ?
Dy3A C30 C31 N17 2.0(12) . . . . ?
Dy4 O2 C8 N2 171.0(10) . . . . ?
Dy4 O2 C8 C9 -6.4(15) . . . . ?
Dy4 O3 C13 C14 -164.7(12) . . . . ?
Dy4 O3 C13 C18 14(2) . . . . ?
Dy4 O4 C20 N6 4.0(17) . . . . ?
Dy4 O4 C20 C21 -174.2(8) . . . . ?
Dy4 O16 C111 Dy5 -175.8(6) . . . . ?
Dy4 O16 C111 O17 179.4(11) . . . . ?
Dy4 O16 C111 O18 -0.6(13) . . . . ?
Dy4 O18 C111 Dy6 -178.1(6) . . . . ?
Dy4 O18 C111 O16 0.6(13) . . . . ?
Dy4 O18 C111 O17 -179.4(11) . . . . ?
Dy4 N3 C9 C8 9.4(14) . . . . ?
Dy4 N3 C9 C10 -173.0(9) . . . . ?
Dy4 N3 C12 N4 169.4(12) . . . . ?
Dy4 N5 N6 C20 -1.0(14) . . . . ?
Dy4 N5 C19 C18 2(2) . . . . ?
Dy4A Dy1A O1 C1 -42(3) . . . . ?
Dy4A O2 C8 N2 151.2(12) . . . . ?
Dy4A O2 C8 C9 -26(2) . . . . ?
Dy4A O4 C20 N6 12.2(19) . . . . ?
Dy4A O4 C20 C21 -166.1(9) . . . . ?
Dy4A O16 C111 Dy5A -135.1(5) . . . . ?
Dy4A O16 C111 Dy6A -62(3) . . . . ?
Dy4A O16 C111 O17 -163.3(12) . . . . ?
Dy4A O16 C111 O18 16.7(12) . . . . ?
Dy4A O18 C111 Dy5A 60(2) . . . . ?
Dy4A O18 C111 Dy6A 139.9(5) . . . . ?
Dy4A O18 C111 O16 -18.5(13) . . . . ?
Dy4A O18 C111 O17 161.5(11) . . . . ?
Dy4A N3 C9 C8 12.8(12) . . . . ?
Dy4A N3 C9 C10 -169.7(10) . . . . ?
Dy4A N3 C12 N4 160.1(12) . . . . ?
Dy4A N5 N6 C20 -3.6(11) . . . . ?
Dy4A N5 C19 C18 6(3) . . . . ?
Dy4A C8 C9 N3 -12.4(12) . . . . ?
Dy4A C8 C9 C10 170.2(11) . . . . ?
Dy4A C20 C21 N7 -14(2) . . . . ?
Dy4A C20 C21 C22 163.1(12) . . . . ?
Dy4B O2 C8 N2 154.8(11) . . . . ?
Dy4B O2 C8 C9 -22.7(14) . . . . ?
Dy4B O3 C13 C14 172.8(12) . . . . ?
Dy4B O3 C13 C18 -8(3) . . . . ?
Dy4B O4 C20 N6 27.9(19) . . . . ?
Dy4B O4 C20 C21 -150.3(9) . . . . ?
Dy4B O16 C111 O17 -168.7(10) . . . . ?
Dy4B O16 C111 O18 11.3(14) . . . . ?
Dy4B N3 C9 C8 19.3(12) . . . . ?
Dy4B N3 C9 C10 -163.2(10) . . . . ?
Dy4B N3 C12 N4 150.6(13) . . . . ?
Dy4B N5 N6 C20 -13.7(12) . . . . ?
Dy4B N5 C19 C18 19(2) . . . . ?
Dy4B C8 C9 N3 -16.2(10) . . . . ?
Dy4B C8 C9 C10 166.4(12) . . . . ?
Dy4B C9 C10 C11 -49(4) . . . . ?
Dy5 O6 C56 N10 169.2(10) . . . . ?
Dy5 O6 C56 C57 -9.4(15) . . . . ?
Dy5 O7 C61 C62 -145.4(12) . . . . ?
Dy5 O7 C61 C66 37(2) . . . . ?
Dy5 O8 C68 N14 8.6(16) . . . . ?
Dy5 O8 C68 C69 -167.5(8) . . . . ?
Dy5 O16 C111 Dy4 175.8(6) . . . . ?
Dy5 O16 C111 O17 -4.9(13) . . . . ?
Dy5 O16 C111 O18 175.1(11) . . . . ?
Dy5 O17 C111 Dy6 -176.4(5) . . . . ?
Dy5 O17 C111 O16 4.8(13) . . . . ?
Dy5 O17 C111 O18 -175.2(11) . . . . ?
Dy5 N11 C57 C56 1.8(14) . . . . ?
Dy5 N11 C57 C58 -176.9(10) . . . . ?
Dy5 N11 C60 N12 177.5(11) . . . . ?
Dy5 N13 N14 C68 -8.1(13) . . . . ?
Dy5 N13 C67 C66 8(2) . . . . ?
Dy5A Dy2A O5 C49 -96.8(19) . . . . ?
Dy5A O6 C56 N10 160.4(12) . . . . ?
Dy5A O6 C56 C57 -18(2) . . . . ?
Dy5A O8 C68 N14 8(2) . . . . ?
Dy5A O8 C68 C69 -168.4(9) . . . . ?
Dy5A O16 C111 Dy6A 73(3) . . . . ?
Dy5A O16 C111 O17 -28.2(13) . . . . ?
Dy5A O16 C111 O18 151.8(11) . . . . ?
Dy5A O17 C111 Dy6A -133.2(4) . . . . ?
Dy5A O17 C111 O16 26.1(12) . . . . ?
Dy5A O17 C111 O18 -153.9(12) . . . . ?
Dy5A N13 N14 C68 -3.2(11) . . . . ?
Dy5A N13 C67 C66A -8(4) . . . . ?
Dy5A C56 C57 N11 -1.4(11) . . . . ?
Dy5A C56 C57 C58 177.1(12) . . . . ?
Dy5A C68 C69 N15 -3.0(19) . . . . ?
Dy5A C68 C69 C70 176.0(10) . . . . ?
Dy5B O6 C56 N10 151.6(10) . . . . ?
Dy5B O6 C56 C57 -26.9(18) . . . . ?
Dy5B O8 C68 N14 3.2(14) . . . . ?
Dy5B O8 C68 C69 -172.9(9) . . . . ?
Dy5B O16 C111 O17 -14.1(16) . . . . ?
Dy5B O16 C111 O18 165.9(9) . . . . ?
Dy5B N13 N14 C68 -3.4(12) . . . . ?
Dy5B N14 C68 O8 -2.4(10) . . . . ?
Dy5B N14 C68 C69 173.7(12) . . . . ?
Dy5B C68 C69 Dy2B -14(3) . . . . ?
Dy5B C68 C69 N15 -13(4) . . . . ?
Dy5B C68 C69 C70 166(3) . . . . ?
Dy6 O10 C32 N18 166.4(9) . . . . ?
Dy6 O10 C32 C33 -14.4(14) . . . . ?
Dy6 O11 C37 C38 -140.6(11) . . . . ?
Dy6 O11 C37 C42 39(2) . . . . ?
Dy6 O12 C44 N22 11.0(17) . . . . ?
Dy6 O12 C44 C45 -167.2(8) . . . . ?
Dy6 O17 C111 Dy5 176.4(5) . . . . ?
Dy6 O17 C111 O16 -178.8(12) . . . . ?
Dy6 O17 C111 O18 1.2(13) . . . . ?
Dy6 O18 C111 Dy4 178.1(6) . . . . ?
Dy6 O18 C111 O16 178.7(11) . . . . ?
Dy6 O18 C111 O17 -1.3(13) . . . . ?
Dy6 N19 C33 C32 11.2(13) . . . . ?
Dy6 N19 C33 C34 -166.4(9) . . . . ?
Dy6 N19 C36 N20 165.3(11) . . . . ?
Dy6 N21 N22 C44 -11.0(13) . . . . ?
Dy6 N21 C43 C42 4(2) . . . . ?
Dy6A Dy3A O9 C25 -148.5(9) . . . . ?
Dy6A O10 C32 N18 167.5(10) . . . . ?
Dy6A O10 C32 C33 -13(2) . . . . ?
Dy6A O12 C44 N22 3(2) . . . . ?
Dy6A O12 C44 C45 -174.8(9) . . . . ?
Dy6A O17 C111 Dy5A 133.2(4) . . . . ?
Dy6A O17 C111 O16 159.3(12) . . . . ?
Dy6A O17 C111 O18 -20.7(12) . . . . ?
Dy6A O18 C111 Dy5A -80(2) . . . . ?
Dy6A O18 C111 O16 -158.3(11) . . . . ?
Dy6A O18 C111 O17 21.7(13) . . . . ?
Dy6A N19 C33 C32 3.8(11) . . . . ?
Dy6A N19 C33 C34 -173.8(10) . . . . ?
Dy6A N19 C36 N20 169.1(11) . . . . ?
Dy6A N21 N22 C44 -1.7(11) . . . . ?
Dy6A N21 C43 C42 -13(3) . . . . ?
Dy6A C32 C33 N19 -3.8(11) . . . . ?
Dy6A C32 C33 C34 173.8(11) . . . . ?
Dy6A C44 C45 N23 -3.2(18) . . . . ?
Dy6A C44 C45 C46 179.5(10) . . . . ?
Cl1 Dy2A O5 C49 -113.6(15) . . . . ?
Cl1 Dy2B O5 C49 -85(3) . . . . ?
Cl1 Dy2B N15 C69 78.6(10) . . . . ?
Cl1 Dy2B N15 C72 -100.6(9) . . . . ?
Cl2 Dy6A O10 C32 -54.6(15) . . . . ?
Cl2 Dy6A O12 C44 67.1(12) . . . . ?
F1 C28 C29 C30 -179.6(16) . . . . ?
F2 C4 C5 C6 179.7(14) . . . . ?
F3 C52 C53 C54 -179.1(12) . . . . ?
F4 C16 C17 C18 -178.2(16) . . . . ?
F5 C40 C41 C42 179.1(13) . . . . ?
F6 F6A C64A C63A 110(3) . . . . ?
F6 F6A C64A C65A -70(3) . . . . ?
F6 C64 C65 C66 -179.9(3) . . . . ?
F6 C64A C65A C66A 145.5(19) . . . . ?
F6A F6 C64A C63A -90(4) . . . . ?
F6A F6 C64A C65A 123(3) . . . . ?
F6A C64A C65A C66A 180.0(3) . . . . ?
O1 C1 C2 C3 179.5(15) . . . . ?
O1 C1 C6 C5 177.7(13) . . . . ?
O1 C1 C6 C7 -2(2) . . . . ?
O1W Dy1A O1 C1 -101(2) . . . . ?
O2 Dy4A O4 C20 161.9(11) . . . . ?
O2 C8 C9 Dy4B 13.2(8) . . . . ?
O2 C8 C9 N3 -2.9(17) . . . . ?
O2 C8 C9 C10 179.6(12) . . . . ?
O2W Dy3A O9 C25 -121.5(10) . . . . ?
O3 Dy4B O2 C8 84.2(12) . . . . ?
O3 C13 C14 C15 -175.3(14) . . . . ?
O3 C13 C18 C17 175.9(14) . . . . ?
O3 C13 C18 C19 -4(2) . . . . ?
O3W Dy4A O2 C8 -32.4(15) . . . . ?
O3W Dy4A O4 C20 61.7(12) . . . . ?
O3W Dy4B O2 C8 -60.6(11) . . . . ?
O4 Dy4A O2 C8 -141.0(15) . . . . ?
O4 Dy4B O2 C8 -154.2(10) . . . . ?
O4 C20 C21 N7 -4.8(17) . . . . ?
O4 C20 C21 C22 172.5(13) . . . . ?
O5 Dy2B N15 C69 175.5(10) . . . . ?
O5 Dy2B N15 C72 -3.7(11) . . . . ?
O5 C49 C50 C51 -179.5(14) . . . . ?
O5 C49 C54 C53 -179.5(12) . . . . ?
O5 C49 C54 C55 -1(2) . . . . ?
O6 Dy5A O8 C68 146.2(11) . . . . ?
O6 Dy5B O8 Dy2B 2.2(9) . . . . ?
O6 Dy5B O8 C68 156.5(8) . . . . ?
O6 Dy5B N13 N14 -46.8(16) . . . . ?
O6 Dy5B N13 C67 138.7(16) . . . . ?
O6 C56 C57 N11 4.2(16) . . . . ?
O6 C56 C57 C58 -177.3(12) . . . . ?
O7 Dy5B N13 N14 -169.6(8) . . . . ?
O7 Dy5B N13 C67 15.9(18) . . . . ?
O7 C61 C62 C63 -178.2(18) . . . . ?
O7 C61 C66 C65 178.2(19) . . . . ?
O7 C61 C66 C67 -5(2) . . . . ?
O7 C61A C62A C63A -179(3) . . . . ?
O7 C61A C66A C65A 179(4) . . . . ?
O7 C61A C66A C67 5(4) . . . . ?
O8 Dy2B O5 C49 -9(4) . . . . ?
O8 Dy2B N15 C69 -1.2(10) . . . . ?
O8 Dy2B N15 C72 179.6(10) . . . . ?
O8 Dy5A O6 C56 -138.2(15) . . . . ?
O8 Dy5B N13 N14 4.6(8) . . . . ?
O8 Dy5B N13 C67 -169.9(18) . . . . ?
O8 C68 C69 Dy2B 3.9(10) . . . . ?
O8 C68 C69 N15 4.5(16) . . . . ?
O8 C68 C69 C70 -176.5(12) . . . . ?
O9 C25 C26 C27 -176.9(14) . . . . ?
O9 C25 C30 Dy3A -20.2(8) . . . . ?
O9 C25 C30 C29 177.6(13) . . . . ?
O9 C25 C30 C31 -2(2) . . . . ?
O10 Dy6A O12 C44 148.9(12) . . . . ?
O10 C32 C33 N19 0.6(16) . . . . ?
O10 C32 C33 C34 178.1(12) . . . . ?
O11 C37 C38 C39 177.8(15) . . . . ?
O11 C37 C42 C41 178.0(13) . . . . ?
O11 C37 C42 C43 -4(2) . . . . ?
O12 Dy6A O10 C32 -132.3(15) . . . . ?
O12 C44 C45 N23 0.0(16) . . . . ?
O12 C44 C45 C46 -177.3(12) . . . . ?
O13 Dy1A O1 C1 80(2) . . . . ?
O13 Dy3A O9 C25 38.9(13) . . . . ?
O14 Dy1A O1 C1 30(2) . . . . ?
O14 Dy2A O5 C49 89.3(16) . . . . ?
O14 Dy2B O5 C49 75(3) . . . . ?
O14 Dy2B N15 C69 -75.2(11) . . . . ?
O14 Dy2B N15 C72 105.6(9) . . . . ?
O15 Dy2A O5 C49 23.0(17) . . . . ?
O15 Dy3A O9 C25 104.5(10) . . . . ?
O16 Dy4A O2 C8 94.4(15) . . . . ?
O16 Dy4A O4 C20 -113.8(11) . . . . ?
O16 Dy4B O2 C8 104.8(9) . . . . ?
O16 Dy5A O6 C56 106.6(15) . . . . ?
O16 Dy5A O8 C68 -76.7(12) . . . . ?
O16 Dy5B O8 Dy2B 100.5(11) . . . . ?
O16 Dy5B O8 C68 -105.2(7) . . . . ?
O16 Dy5B N13 N14 105.0(7) . . . . ?
O16 Dy5B N13 C67 -69.5(19) . . . . ?
O17 Dy5A O6 C56 82.7(15) . . . . ?
O17 Dy5A O8 C68 -115.6(12) . . . . ?
O17 Dy6A O10 C32 123.5(14) . . . . ?
O17 Dy6A O12 C44 -64.5(13) . . . . ?
O18 Dy4A O2 C8 126.3(14) . . . . ?
O18 Dy4A O4 C20 -80.8(11) . . . . ?
O18 Dy6A O10 C32 83.5(15) . . . . ?
O18 Dy6A O12 C44 -93.5(13) . . . . ?
O19 Dy5A O6 C56 -48.8(15) . . . . ?
O19 Dy5A O8 C68 62.8(12) . . . . ?
O19 Dy5B O8 Dy2B -65.2(11) . . . . ?
O19 Dy5B O8 C68 89.1(7) . . . . ?
O19 Dy5B N13 N14 -86.9(8) . . . . ?
O19 Dy5B N13 C67 98.6(19) . . . . ?
N1 Dy1A O1 C1 -35(2) . . . . ?
N1 N2 C8 Dy4A 20(2) . . . . ?
N1 N2 C8 Dy4B 39(3) . . . . ?
N1 N2 C8 O2 1.9(18) . . . . ?
N1 N2 C8 C9 179.3(11) . . . . ?
N2 N1 C7 C6 -178.3(12) . . . . ?
N2 C8 C9 Dy4B -164.5(13) . . . . ?
N2 C8 C9 N3 179.4(12) . . . . ?
N2 C8 C9 C10 2(2) . . . . ?
N3 Dy4A O2 C8 25.7(14) . . . . ?
N3 Dy4A O4 C20 132.7(11) . . . . ?
N3 Dy4B O2 C8 26.8(9) . . . . ?
N3 C9 C10 C11 3(2) . . . . ?
N5 Dy4A O2 C8 -95(3) . . . . ?
N5 Dy4A O4 C20 -10.2(11) . . . . ?
N5 Dy4B O2 C8 -162.1(8) . . . . ?
N5 N6 C20 Dy4A 3.5(11) . . . . ?
N5 N6 C20 O4 -1.8(18) . . . . ?
N5 N6 C20 C21 176.4(11) . . . . ?
N6 N5 C19 C18 -177.2(14) . . . . ?
N6 C20 C21 N7 176.9(12) . . . . ?
N6 C20 C21 C22 -6(2) . . . . ?
N7 Dy1A O1 C1 175.7(18) . . . . ?
N7 C21 C22 C23 -1(2) . . . . ?
N9 Dy2A O5 C49 -46.5(15) . . . . ?
N9 N10 C56 Dy5A 10(2) . . . . ?
N9 N10 C56 O6 0.7(18) . . . . ?
N9 N10 C56 C57 179.2(11) . . . . ?
N10 N9 C55 C54 -175.3(11) . . . . ?
N10 C56 C57 N11 -174.4(12) . . . . ?
N10 C56 C57 C58 4(2) . . . . ?
N11 C57 C58 C59 -1(2) . . . . ?
N13 Dy5A O6 C56 -63.7(19) . . . . ?
N13 Dy5A O8 C68 -7.0(11) . . . . ?
N13 Dy5B O8 Dy2B -158.7(11) . . . . ?
N13 Dy5B O8 C68 -4.4(8) . . . . ?
N13 N14 C68 Dy5A 3.2(11) . . . . ?
N13 N14 C68 Dy5B 2.4(9) . . . . ?
N13 N14 C68 O8 0.0(17) . . . . ?
N13 N14 C68 C69 176.2(10) . . . . ?
N14 Dy5B O8 Dy2B -155.8(12) . . . . ?
N14 Dy5B O8 C68 -1.6(7) . . . . ?
N14 Dy5B N13 C67 -174(2) . . . . ?
N14 N13 C67 Dy5B -174(2) . . . . ?
N14 N13 C67 C66 -174.0(17) . . . . ?
N14 N13 C67 C66A 179(3) . . . . ?
N14 C68 C69 Dy2B -172.4(11) . . . . ?
N14 C68 C69 N15 -171.9(11) . . . . ?
N14 C68 C69 C70 7.1(19) . . . . ?
N15 Dy2A O5 C49 179.4(14) . . . . ?
N15 Dy2B O5 C49 -175(3) . . . . ?
N15 C69 C70 C71 0.9(19) . . . . ?
N17 Dy3A O9 C25 -51.7(11) . . . . ?
N17 N18 C32 Dy6A 5.0(19) . . . . ?
N17 N18 C32 O10 -2.1(17) . . . . ?
N17 N18 C32 C33 178.7(10) . . . . ?
N18 N17 C31 Dy3A -175.6(13) . . . . ?
N18 N17 C31 C30 -178.1(11) . . . . ?
N18 C32 C33 N19 179.9(11) . . . . ?
N18 C32 C33 C34 -2.6(18) . . . . ?
N19 Dy6A O10 C32 12.0(14) . . . . ?
N19 Dy6A O12 C44 92.4(13) . . . . ?
N19 C33 C34 C35 1.6(19) . . . . ?
N21 Dy6A O10 C32 -77.5(17) . . . . ?
N21 Dy6A O12 C44 -3.1(12) . . . . ?
N21 N22 C44 Dy6A 1.7(11) . . . . ?
N21 N22 C44 O12 0.4(18) . . . . ?
N21 N22 C44 C45 178.5(10) . . . . ?
N22 N21 C43 C42 -172.6(12) . . . . ?
N22 C44 C45 N23 -178.3(11) . . . . ?
N22 C44 C45 C46 4.4(18) . . . . ?
N23 Dy3A O9 C25 173.8(10) . . . . ?
N23 C45 C46 C47 -2.1(19) . . . . ?
C1 C2 C3 C4 3(3) . . . . ?
C1 C6 C7 N1 -6(2) . . . . ?
C2 C1 C6 C5 0(2) . . . . ?
C2 C1 C6 C7 179.7(13) . . . . ?
C2 C3 C4 F2 177.7(16) . . . . ?
C2 C3 C4 C5 0(3) . . . . ?
C3 C4 C5 C6 -3(2) . . . . ?
C4 C5 C6 C1 3(2) . . . . ?
C4 C5 C6 C7 -177.1(13) . . . . ?
C5 C6 C7 N1 173.4(14) . . . . ?
C6 C1 C2 C3 -3(2) . . . . ?
C7 N1 N2 C8 164.4(12) . . . . ?
C8 Dy4A O4 C20 151.8(11) . . . . ?
C8 C9 C10 C11 -179.9(13) . . . . ?
C9 Dy4B O2 C8 12.9(9) . . . . ?
C9 N3 C12 N4 -2(2) . . . . ?
C9 C10 C11 N4 -2(2) . . . . ?
C11 N4 C12 N3 2(2) . . . . ?
C12 N3 C9 Dy4B 162.2(14) . . . . ?
C12 N3 C9 C8 -178.5(12) . . . . ?
C12 N3 C9 C10 -1.0(18) . . . . ?
C12 N4 C11 C10 0(2) . . . . ?
C13 C14 C15 C16 -2(3) . . . . ?
C13 C18 C19 N5 -2(2) . . . . ?
C14 C13 C18 C17 -5(2) . . . . ?
C14 C13 C18 C19 174.4(14) . . . . ?
C14 C15 C16 F4 178.7(16) . . . . ?
C14 C15 C16 C17 -2(3) . . . . ?
C15 C16 C17 C18 3(3) . . . . ?
C16 C17 C18 C13 1(2) . . . . ?
C16 C17 C18 C19 -178.7(16) . . . . ?
C17 C18 C19 N5 177.7(15) . . . . ?
C18 C13 C14 C15 6(2) . . . . ?
C19 N5 N6 C20 177.9(12) . . . . ?
C20 Dy4A O2 C8 -132.9(14) . . . . ?
C20 C21 C22 C23 -178.7(14) . . . . ?
C21 N7 C24 Dy1A -175.0(15) . . . . ?
C21 N7 C24 N8 -1(2) . . . . ?
C21 C22 C23 N8 2(3) . . . . ?
C23 N8 C24 N7 1(2) . . . . ?
C24 Dy1A O1 C1 173(2) . . . . ?
C24 N7 C21 C20 178.3(12) . . . . ?
C24 N7 C21 C22 1(2) . . . . ?
C24 N8 C23 C22 -2(2) . . . . ?
C25 C26 C27 C28 -2(3) . . . . ?
C25 C30 C31 Dy3A -14.8(12) . . . . ?
C25 C30 C31 N17 -13(2) . . . . ?
C26 C25 C30 Dy3A 162.1(16) . . . . ?
C26 C25 C30 C29 0(2) . . . . ?
C26 C25 C30 C31 -179.4(13) . . . . ?
C26 C27 C28 F1 -179.7(16) . . . . ?
C26 C27 C28 C29 2(3) . . . . ?
C27 C28 C29 C30 -1(3) . . . . ?
C28 C29 C30 Dy3A -51(4) . . . . ?
C28 C29 C30 C25 0(2) . . . . ?
C28 C29 C30 C31 179.6(15) . . . . ?
C29 C30 C31 Dy3A 165.9(13) . . . . ?
C29 C30 C31 N17 167.9(14) . . . . ?
C30 Dy3A O9 C25 -20.6(9) . . . . ?
C30 C25 C26 C27 1(2) . . . . ?
C31 Dy3A O9 C25 -38.2(10) . . . . ?
C31 N17 N18 C32 165.0(11) . . . . ?
C32 Dy6A O12 C44 138.0(12) . . . . ?
C32 C33 C34 C35 -175.8(12) . . . . ?
C33 N19 C36 N20 2(2) . . . . ?
C33 C34 C35 N20 -2(2) . . . . ?
C35 N20 C36 N19 -2(2) . . . . ?
C36 N19 C33 C32 176.1(11) . . . . ?
C36 N19 C33 C34 -1.5(18) . . . . ?
C36 N20 C35 C34 2(2) . . . . ?
C37 C38 C39 C40 4(3) . . . . ?
C37 C42 C43 N21 -15(2) . . . . ?
C38 C37 C42 C41 -2(2) . . . . ?
C38 C37 C42 C43 175.2(13) . . . . ?
C38 C39 C40 F5 177.0(15) . . . . ?
C38 C39 C40 C41 -2(3) . . . . ?
C39 C40 C41 C42 -2(3) . . . . ?
C40 C41 C42 C37 4(2) . . . . ?
C40 C41 C42 C43 -173.8(14) . . . . ?
C41 C42 C43 N21 162.3(14) . . . . ?
C42 C37 C38 C39 -2(2) . . . . ?
C43 N21 N22 C44 166.4(12) . . . . ?
C44 Dy6A O10 C32 -122.3(14) . . . . ?
C44 C45 C46 C47 175.1(12) . . . . ?
C45 N23 C48 N24 2(2) . . . . ?
C45 C46 C47 N24 3(2) . . . . ?
C47 N24 C48 N23 -2(2) . . . . ?
C48 N23 C45 C44 -177.7(11) . . . . ?
C48 N23 C45 C46 -0.3(18) . . . . ?
C48 N24 C47 C46 -1(2) . . . . ?
C49 C50 C51 C52 -1(2) . . . . ?
C49 C54 C55 N9 -13(2) . . . . ?
C50 C49 C54 C53 1.8(19) . . . . ?
C50 C49 C54 C55 -179.4(13) . . . . ?
C50 C51 C52 F3 -179.8(13) . . . . ?
C50 C51 C52 C53 1(2) . . . . ?
C51 C52 C53 C54 0(2) . . . . ?
C52 C53 C54 C49 -1.3(19) . . . . ?
C52 C53 C54 C55 179.9(12) . . . . ?
C53 C54 C55 N9 165.3(12) . . . . ?
C54 C49 C50 C51 -1(2) . . . . ?
C55 N9 N10 C56 169.3(11) . . . . ?
C56 Dy5A O8 C68 136.7(11) . . . . ?
C56 C57 C58 C59 -179.9(13) . . . . ?
C57 N11 C60 N12 0(2) . . . . ?
C57 C58 C59 N12 2(2) . . . . ?
C59 N12 C60 N11 0(2) . . . . ?
C60 N11 C57 C56 179.1(11) . . . . ?
C60 N11 C57 C58 0.4(18) . . . . ?
C60 N12 C59 C58 -1(2) . . . . ?
C61 C62 C63 C64 0.0(5) . . . . ?
C61 C66 C67 N13 -15(3) . . . . ?
C61A C62A C63A C64A 0.0(4) . . . . ?
C61A C66A C67 N13 -12(5) . . . . ?
C62 C61 C66 C65 0.1(5) . . . . ?
C62 C61 C66 C67 177(3) . . . . ?
C62 C63 C64 F6 180.0(3) . . . . ?
C62 C63 C64 C65 -0.1(6) . . . . ?
C62A C61A C66A C65A 0.0(4) . . . . ?
C62A C61A C66A C67 -174(6) . . . . ?
C62A C63A C64A F6 -139(2) . . . . ?
C62A C63A C64A F6A -180.0(3) . . . . ?
C62A C63A C64A C65A 0.0(6) . . . . ?
C63 C64 C65 C66 0.1(6) . . . . ?
C63A C64A C65A C66A 0.0(6) . . . . ?
C64 C65 C66 C61 -0.1(6) . . . . ?
C64 C65 C66 C67 -178(2) . . . . ?
C64A C65A C66A C61A 0.0(6) . . . . ?
C64A C65A C66A C67 175(5) . . . . ?
C65 C66 C67 N13 162.6(12) . . . . ?
C65A C66A C67 N13 174.0(15) . . . . ?
C66 C61 C62 C63 0.0(3) . . . . ?
C66A C61A C62A C63A 0.0(3) . . . . ?
C67 Dy5B O8 Dy2B -161.6(10) . . . . ?
C67 Dy5B O8 C68 -7.3(8) . . . . ?
C67 Dy5B N13 N14 174(2) . . . . ?
C67 N13 N14 Dy5B 176.7(14) . . . . ?
C67 N13 N14 C68 173.4(12) . . . . ?
C68 Dy5A O6 C56 -125.0(15) . . . . ?
C68 Dy5B O8 Dy2B -154.3(15) . . . . ?
C68 Dy5B N13 N14 1.9(7) . . . . ?
C68 Dy5B N13 C67 -173(2) . . . . ?
C68 C69 C70 C71 -178.0(13) . . . . ?
C69 Dy2B O5 C49 -173(3) . . . . ?
C69 Dy2B N15 C72 -179.2(17) . . . . ?
C69 N15 C72 Dy2B -179.3(15) . . . . ?
C69 N15 C72 N16 -1(2) . . . . ?
C69 C70 C71 N16 1(2) . . . . ?
C71 N16 C72 Dy2B 6(5) . . . . ?
C71 N16 C72 N15 3(2) . . . . ?
C72 Dy2B O5 C49 -177(3) . . . . ?
C72 Dy2B N15 C69 179.2(17) . . . . ?
C72 N15 C69 Dy2B 179.2(17) . . . . ?
C72 N15 C69 C68 178.1(11) . . . . ?
C72 N15 C69 C70 -0.9(18) . . . . ?
C72 N16 C71 C70 -3(2) . . . . ?
C107 Dy1A O1 C1 56(2) . . . . ?
C107 Dy2A O5 C49 55.5(17) . . . . ?
C107 Dy3A O9 C25 72.8(11) . . . . ?
C111 Dy5A O6 C56 98.9(16) . . . . ?
C111 Dy5A O8 C68 -97.6(12) . . . . ?
C111 Dy6A O10 C32 103.5(15) . . . . ?
C111 Dy6A O12 C44 -81.1(13) . . . . ?
